data_4089218
loop_
_publ_author_name
'Ro\,sca, Sorin-Claudiu'
'Caytan, Elsa'
'Dorcet, Vincent'
'Roisnel, Thierry'
'Carpentier, Jean-Fran\,cois'
'Sarazin, Yann'

_publ_section_title
;
 \p Ligands in Alkaline Earth Complexes
;
_journal_issue 7
_journal_name_full Organometallics
_journal_page_first 1269
_journal_paper_doi 10.1021/acs.organomet.7b00006
_journal_volume 36
_journal_year 2017
_chemical_compound_source 'synthesis as described'
_chemical_formula_moiety 'C42 H84 Ca3 F12 N6 O2 Si8'
_chemical_formula_sum 'C42 H84 Ca3 F12 N6 O2 Si8'
_chemical_formula_weight 1278.11
_space_group_crystal_system triclinic
_space_group_IT_number 2
_space_group_name_Hall '-P 1'
_space_group_name_H-M_alt 'P -1'
_atom_sites_solution_hydrogens geom
_atom_sites_solution_primary direct
_atom_sites_solution_secondary difmap
_cell_angle_alpha 105.203(3)
_cell_angle_beta 92.382(2)
_cell_angle_gamma 91.935(2)
_cell_formula_units_Z 2
_cell_length_a 11.3294(7)
_cell_length_b 16.6381(12)
_cell_length_c 18.2154(13)
_cell_measurement_reflns_used 9895
_cell_measurement_temperature 150
_cell_measurement_theta_max 27.50
_cell_measurement_theta_min 2.33
_cell_measurement_wavelength 0.71073
_cell_volume 3307.0(4)
_computing_cell_refinement 'Bruker APEX2 (Bruker, 2006)'
_computing_data_collection 'Bruker APEX2 (Bruker, 2006)'
_computing_data_reduction 'Bruker APEX2 (Bruker, 2006)'
_computing_molecular_graphics 'Ortep-3 for Windows (Farrugia, 1997)'
_computing_publication_material
;
          WinGX publication routines (Farrugia, 2012),
          CRYSCALc (T. Roisnel, local program, 2014)
;
_computing_structure_refinement 'SHELXL-97 (Sheldrick, 1997)'
_computing_structure_solution 'SIR97 (Altomare et al., 1999)'
_diffrn_ambient_temperature 150
_diffrn_detector 'CCD plate'
_diffrn_measured_fraction_theta_full 0.976
_diffrn_measured_fraction_theta_max 0.976
_diffrn_measurement_device_type 'APEXII, Bruker-AXS'
_diffrn_measurement_method 'CCD rotation images, thin slices'
_diffrn_radiation_monochromator graphite
_diffrn_radiation_probe x-ray
_diffrn_radiation_source 'fine-focus sealed tube'
_diffrn_radiation_type MoK\a
_diffrn_radiation_wavelength 0.71073
_diffrn_reflns_av_R_equivalents 0.0401
_diffrn_reflns_av_unetI/netI 0.0448
_diffrn_reflns_limit_h_max 14
_diffrn_reflns_limit_h_min -9
_diffrn_reflns_limit_k_max 19
_diffrn_reflns_limit_k_min -21
_diffrn_reflns_limit_l_max 23
_diffrn_reflns_limit_l_min -23
_diffrn_reflns_number 46479
_diffrn_reflns_theta_full 27.48
_diffrn_reflns_theta_max 27.48
_diffrn_reflns_theta_min 2.93
_exptl_absorpt_coefficient_mu 0.465
_exptl_absorpt_correction_T_max 0.842
_exptl_absorpt_correction_T_min 0.788
_exptl_absorpt_correction_type multi-scan
_exptl_absorpt_process_details
;
  [Sheldrick, G.M. (2014). SADABS Bruker AXS Inc., Madison, Wisconsin, USA]
;
_exptl_crystal_colour colourless
_exptl_crystal_density_diffrn 1.284
_exptl_crystal_density_method 'not measured'
_exptl_crystal_description prism
_exptl_crystal_F_000 1348
_exptl_crystal_size_max 0.600
_exptl_crystal_size_mid 0.590
_exptl_crystal_size_min 0.370
_refine_diff_density_max 0.489
_refine_diff_density_min -0.454
_refine_diff_density_rms 0.058
_refine_ls_extinction_method none
_refine_ls_goodness_of_fit_ref 1.026
_refine_ls_hydrogen_treatment mixed
_refine_ls_matrix_type full
_refine_ls_number_parameters 700
_refine_ls_number_reflns 14810
_refine_ls_number_restraints 0
_refine_ls_restrained_S_all 1.026
_refine_ls_R_factor_all 0.0527
_refine_ls_R_factor_gt 0.0384
_refine_ls_shift/su_max 0.018
_refine_ls_shift/su_mean 0.000
_refine_ls_structure_factor_coef Fsqd
_refine_ls_weighting_details 'calc w=1/[\s^2^(Fo^2^)+(0.0396P)^2^+1.4698P] where P=(Fo^2^+2Fc^2^)/3'
_refine_ls_weighting_scheme calc
_refine_ls_wR_factor_gt 0.0884
_refine_ls_wR_factor_ref 0.0965
_reflns_number_gt 11823
_reflns_number_total 14810
_reflns_threshold_expression >2sigma(I)
_cod_data_source_file om7b00006_si_002.cif
_cod_data_source_block '[5-Ca)]3'
_cod_database_code 4089218

loop_
_space_group_symop_operation_xyz
x,y,z
-x,-y,-z

loop_
_atom_site_label
_atom_site_type_symbol
_atom_site_fract_x
_atom_site_fract_y
_atom_site_fract_z
_atom_site_U_iso_or_equiv
_atom_site_adp_type
_atom_site_occupancy
_atom_site_symmetry_multiplicity
_atom_site_calc_flag
_atom_site_refinement_flags
Ca1 Ca 0.19150(3) -0.00148(2) 0.27119(2) 0.01715(8) Uani 1 1 d .
Ca2 Ca 0.34557(3) -0.18189(2) 0.20295(2) 0.02013(9) Uani 1 1 d .
Ca3 Ca 0.28314(3) 0.20897(2) 0.28901(2) 0.02229(9) Uani 1 1 d .
O1 O 0.22570(11) -0.12684(8) 0.29830(7) 0.0229(3) Uani 1 1 d .
O2 O 0.11927(10) 0.11853(8) 0.25209(8) 0.0245(3) Uani 1 1 d .
N1 N 0.51743(14) -0.24173(11) 0.15895(10) 0.0303(4) Uani 1 1 d .
N2 N 0.24800(12) -0.07929(9) 0.14276(8) 0.0195(3) Uani 1 1 d .
N3 N 0.33506(12) 0.09952(10) 0.35505(8) 0.0197(3) Uani 1 1 d .
N4 N 0.42430(14) 0.31493(11) 0.29855(10) 0.0313(4) Uani 1 1 d .
Si1 Si 0.54355(5) -0.29793(4) 0.07073(4) 0.03804(15) Uani 1 1 d .
H1SI H 0.423(2) -0.3295(15) 0.0258(14) 0.050 Uiso 1 1 d .
Si2 Si 0.60994(5) -0.21180(4) 0.23640(4) 0.03108(14) Uani 1 1 d .
H2SI H 0.535(2) -0.1738(15) 0.2952(14) 0.050 Uiso 1 1 d .
Si3 Si 0.17271(5) -0.15744(3) 0.07573(3) 0.02323(12) Uani 1 1 d .
H3SI H 0.192(2) -0.2293(15) 0.1055(14) 0.050 Uiso 1 1 d .
Si4 Si 0.32405(4) -0.00042(3) 0.11851(3) 0.02007(11) Uani 1 1 d .
H4SI H 0.329(2) 0.0688(15) 0.1877(14) 0.050 Uiso 1 1 d .
Si5 Si 0.46044(4) 0.04694(3) 0.33100(3) 0.01969(11) Uani 1 1 d .
H5SI H 0.420(2) -0.0260(15) 0.2700(14) 0.050 Uiso 1 1 d .
Si6 Si 0.31545(4) 0.16475(3) 0.44266(3) 0.02315(12) Uani 1 1 d .
H6SI H 0.263(2) 0.2351(15) 0.4264(14) 0.050 Uiso 1 1 d .
Si7 Si 0.48806(6) 0.30593(4) 0.21533(4) 0.03764(15) Uani 1 1 d .
H7SI H 0.433(2) 0.2310(15) 0.1651(14) 0.050 Uiso 1 1 d .
Si8 Si 0.46821(6) 0.38557(4) 0.38025(4) 0.03884(15) Uani 1 1 d .
H8SI H 0.386(2) 0.3834(15) 0.4390(14) 0.050 Uiso 1 1 d .
C1 C -0.0553(3) -0.49469(18) 0.15895(18) 0.0611(8) Uani 1 1 d .
H1 H -0.0871 -0.4605 0.2033 0.073 Uiso 1 1 calc R
C2 C -0.1315(4) -0.5445(2) 0.1004(3) 0.0874(13) Uani 1 1 d .
H2 H -0.2147 -0.5443 0.1048 0.105 Uiso 1 1 calc R
C3 C -0.0833(6) -0.5941(2) 0.0361(3) 0.107(2) Uani 1 1 d .
H3 H -0.1339 -0.6285 -0.0035 0.128 Uiso 1 1 calc R
C4 C 0.0345(5) -0.5936(2) 0.0295(2) 0.0946(15) Uani 1 1 d .
H4 H 0.0664 -0.6270 -0.0152 0.114 Uiso 1 1 calc R
C5 C 0.1089(3) -0.54545(16) 0.08636(16) 0.0640(9) Uani 1 1 d .
H5 H 0.1919 -0.5463 0.0809 0.077 Uiso 1 1 calc R
C6 C 0.0647(3) -0.49539(14) 0.15212(14) 0.0443(6) Uani 1 1 d .
C7 C 0.1483(2) -0.44307(14) 0.21406(14) 0.0446(6) Uani 1 1 d .
H7A H 0.2187 -0.4750 0.2198 0.053 Uiso 1 1 calc R
H7B H 0.1088 -0.4300 0.2630 0.053 Uiso 1 1 calc R
C8 C 0.1873(2) -0.36139(13) 0.19547(12) 0.0318(5) Uani 1 1 d .
H8A H 0.2340 -0.3757 0.1494 0.038 Uiso 1 1 calc R
H8B H 0.1156 -0.3345 0.1825 0.038 Uiso 1 1 calc R
N9 N 0.25823(14) -0.29954(10) 0.25600(9) 0.0263(4) Uani 1 1 d .
C10 C 0.3648(2) -0.33840(15) 0.27914(15) 0.0415(6) Uani 1 1 d .
H10A H 0.4162 -0.2956 0.3145 0.062 Uiso 1 1 calc R
H10B H 0.4079 -0.3640 0.2339 0.062 Uiso 1 1 calc R
H10C H 0.3407 -0.3812 0.3043 0.062 Uiso 1 1 calc R
C11 C 0.19266(18) -0.26416(13) 0.32464(11) 0.0287(4) Uani 1 1 d .
H11A H 0.2421 -0.2662 0.3701 0.034 Uiso 1 1 calc R
H11B H 0.1202 -0.2997 0.3231 0.034 Uiso 1 1 calc R
C12 C 0.15660(15) -0.17268(12) 0.33372(10) 0.0206(4) Uani 1 1 d .
C13 C 0.02887(17) -0.17156(13) 0.30208(12) 0.0306(5) Uani 1 1 d .
F14 F 0.01469(11) -0.21780(9) 0.22976(7) 0.0445(3) Uani 1 1 d .
F15 F -0.05298(10) -0.19791(9) 0.34079(8) 0.0491(4) Uani 1 1 d .
F16 F 0.00205(11) -0.09383(8) 0.29922(8) 0.0468(3) Uani 1 1 d .
C17 C 0.16169(19) -0.13010(14) 0.41924(12) 0.0339(5) Uani 1 1 d .
F18 F 0.10283(13) -0.17227(9) 0.46055(7) 0.0467(3) Uani 1 1 d .
F19 F 0.11649(15) -0.05406(8) 0.43389(8) 0.0545(4) Uani 1 1 d .
F20 F 0.27297(12) -0.11904(10) 0.44708(8) 0.0545(4) Uani 1 1 d .
C21 C -0.0752(2) 0.50116(15) 0.37387(14) 0.0429(6) Uani 1 1 d .
H21 H -0.1288 0.4595 0.3432 0.052 Uiso 1 1 calc R
C22 C -0.1114(2) 0.58182(16) 0.40068(15) 0.0494(6) Uani 1 1 d .
H22 H -0.1894 0.5951 0.3885 0.059 Uiso 1 1 calc R
C23 C -0.0343(2) 0.64264(15) 0.44499(14) 0.0450(6) Uani 1 1 d .
H23 H -0.0589 0.6980 0.4635 0.054 Uiso 1 1 calc R
C24 C 0.0775(2) 0.62312(15) 0.46223(13) 0.0421(6) Uani 1 1 d .
H24 H 0.1309 0.6651 0.4928 0.051 Uiso 1 1 calc R
C25 C 0.1139(2) 0.54263(14) 0.43558(12) 0.0367(5) Uani 1 1 d .
H25 H 0.1922 0.5300 0.4480 0.044 Uiso 1 1 calc R
C26 C 0.0381(2) 0.48040(13) 0.39122(12) 0.0318(5) Uani 1 1 d .
C27 C 0.0759(2) 0.39165(14) 0.36196(12) 0.0393(5) Uani 1 1 d .
H27A H 0.0161 0.3530 0.3741 0.047 Uiso 1 1 calc R
H27B H 0.1519 0.3854 0.3883 0.047 Uiso 1 1 calc R
C28 C 0.09030(19) 0.36816(12) 0.27647(11) 0.0288(4) Uani 1 1 d .
H28A H 0.0204 0.3855 0.2511 0.035 Uiso 1 1 calc R
H28B H 0.1608 0.3990 0.2655 0.035 Uiso 1 1 calc R
N29 N 0.10352(13) 0.27755(10) 0.24405(9) 0.0228(3) Uani 1 1 d .
C30 C 0.1426(2) 0.26350(14) 0.16560(12) 0.0342(5) Uani 1 1 d .
H30A H 0.1496 0.2036 0.1431 0.051 Uiso 1 1 calc R
H30B H 0.2196 0.2925 0.1666 0.051 Uiso 1 1 calc R
H30C H 0.0847 0.2850 0.1350 0.051 Uiso 1 1 calc R
C31 C -0.01076(16) 0.23168(12) 0.24190(12) 0.0262(4) Uani 1 1 d .
H31A H -0.0532 0.2261 0.1921 0.031 Uiso 1 1 calc R
H31B H -0.0598 0.2640 0.2821 0.031 Uiso 1 1 calc R
C32 C 0.00500(15) 0.14297(12) 0.25408(11) 0.0216(4) Uani 1 1 d .
C33 C -0.06902(16) 0.07891(13) 0.19221(11) 0.0256(4) Uani 1 1 d .
F34 F -0.03027(10) 0.07662(8) 0.12301(6) 0.0337(3) Uani 1 1 d .
F35 F -0.18404(9) 0.09336(8) 0.18920(7) 0.0390(3) Uani 1 1 d .
F36 F -0.05970(11) 0.00144(7) 0.20067(7) 0.0381(3) Uani 1 1 d .
C37 C -0.03846(17) 0.14320(13) 0.33322(12) 0.0291(4) Uani 1 1 d .
F38 F 0.02113(11) 0.20231(7) 0.38687(7) 0.0352(3) Uani 1 1 d .
F39 F -0.15274(11) 0.15663(10) 0.34135(7) 0.0486(4) Uani 1 1 d .
F40 F -0.01777(13) 0.07051(8) 0.35019(7) 0.0457(3) Uani 1 1 d .
C51 C 0.5925(4) -0.4049(2) 0.0657(2) 0.0987(14) Uani 1 1 d .
H51A H 0.6709 -0.4013 0.0915 0.148 Uiso 1 1 calc R
H51B H 0.5963 -0.4362 0.0122 0.148 Uiso 1 1 calc R
H51C H 0.5360 -0.4335 0.0907 0.148 Uiso 1 1 calc R
C52 C 0.6582(4) -0.2495(2) 0.0242(2) 0.0939(13) Uani 1 1 d .
H52A H 0.6384 -0.1921 0.0262 0.141 Uiso 1 1 calc R
H52B H 0.6617 -0.2816 -0.0290 0.141 Uiso 1 1 calc R
H52C H 0.7352 -0.2492 0.0509 0.141 Uiso 1 1 calc R
C53 C 0.6866(2) -0.29592(16) 0.26791(15) 0.0457(6) Uani 1 1 d .
H53A H 0.6296 -0.3420 0.2665 0.068 Uiso 1 1 calc R
H53B H 0.7204 -0.2735 0.3200 0.068 Uiso 1 1 calc R
H53C H 0.7499 -0.3163 0.2337 0.068 Uiso 1 1 calc R
C54 C 0.72316(19) -0.12749(16) 0.23579(16) 0.0479(6) Uani 1 1 d .
H54A H 0.7837 -0.1503 0.2002 0.072 Uiso 1 1 calc R
H54B H 0.7602 -0.1056 0.2871 0.072 Uiso 1 1 calc R
H54C H 0.6849 -0.0824 0.2198 0.072 Uiso 1 1 calc R
C55 C 0.2336(2) -0.18459(15) -0.02090(12) 0.0394(5) Uani 1 1 d .
H55A H 0.2181 -0.1402 -0.0458 0.059 Uiso 1 1 calc R
H55B H 0.1957 -0.2372 -0.0516 0.059 Uiso 1 1 calc R
H55C H 0.3191 -0.1907 -0.0161 0.059 Uiso 1 1 calc R
C56 C 0.00987(18) -0.15102(15) 0.06356(13) 0.0388(5) Uani 1 1 d .
H56A H -0.0256 -0.1449 0.1128 0.058 Uiso 1 1 calc R
H56B H -0.0230 -0.2020 0.0272 0.058 Uiso 1 1 calc R
H56C H -0.0076 -0.1028 0.0443 0.058 Uiso 1 1 calc R
C57 C 0.48084(17) -0.02129(14) 0.09612(12) 0.0327(5) Uani 1 1 d .
H57A H 0.5197 -0.0416 0.1364 0.049 Uiso 1 1 calc R
H57B H 0.5220 0.0303 0.0928 0.049 Uiso 1 1 calc R
H57C H 0.4833 -0.0635 0.0473 0.049 Uiso 1 1 calc R
C58 C 0.25160(18) 0.04168(14) 0.04338(12) 0.0310(5) Uani 1 1 d .
H58A H 0.2618 0.0036 -0.0068 0.046 Uiso 1 1 calc R
H58B H 0.2879 0.0966 0.0455 0.046 Uiso 1 1 calc R
H58C H 0.1671 0.0469 0.0520 0.046 Uiso 1 1 calc R
C59 C 0.53483(19) 0.00442(15) 0.40459(12) 0.0357(5) Uani 1 1 d .
H59A H 0.5701 0.0505 0.4457 0.054 Uiso 1 1 calc R
H59B H 0.5969 -0.0322 0.3816 0.054 Uiso 1 1 calc R
H59C H 0.4767 -0.0275 0.4254 0.054 Uiso 1 1 calc R
C60 C 0.57220(17) 0.10425(14) 0.28968(13) 0.0339(5) Uani 1 1 d .
H60A H 0.5359 0.1197 0.2459 0.051 Uiso 1 1 calc R
H60B H 0.6383 0.0685 0.2732 0.051 Uiso 1 1 calc R
H60C H 0.6013 0.1547 0.3282 0.051 Uiso 1 1 calc R
C61 C 0.21333(19) 0.12709(14) 0.50473(12) 0.0350(5) Uani 1 1 d .
H61A H 0.1376 0.1080 0.4765 0.052 Uiso 1 1 calc R
H61B H 0.2004 0.1726 0.5498 0.052 Uiso 1 1 calc R
H61C H 0.2480 0.0808 0.5207 0.052 Uiso 1 1 calc R
C62 C 0.45197(19) 0.20926(15) 0.50287(13) 0.0368(5) Uani 1 1 d .
H62A H 0.4800 0.1691 0.5298 0.055 Uiso 1 1 calc R
H62B H 0.4339 0.2611 0.5400 0.055 Uiso 1 1 calc R
H62C H 0.5135 0.2210 0.4704 0.055 Uiso 1 1 calc R
C63 C 0.6530(2) 0.29631(18) 0.21672(17) 0.0584(8) Uani 1 1 d .
H63A H 0.6919 0.3501 0.2434 0.088 Uiso 1 1 calc R
H63B H 0.6785 0.2796 0.1643 0.088 Uiso 1 1 calc R
H63C H 0.6746 0.2542 0.2431 0.088 Uiso 1 1 calc R
C64 C 0.4582(3) 0.39141(17) 0.16803(15) 0.0608(8) Uani 1 1 d .
H64A H 0.3726 0.3962 0.1617 0.091 Uiso 1 1 calc R
H64B H 0.4925 0.3783 0.1180 0.091 Uiso 1 1 calc R
H64C H 0.4938 0.4443 0.1997 0.091 Uiso 1 1 calc R
C65 C 0.6189(2) 0.3692(2) 0.41905(17) 0.0674(9) Uani 1 1 d .
H65A H 0.6296 0.3094 0.4111 0.101 Uiso 1 1 calc R
H65B H 0.6266 0.3970 0.4737 0.101 Uiso 1 1 calc R
H65C H 0.6793 0.3928 0.3926 0.101 Uiso 1 1 calc R
C66 C 0.4684(4) 0.49554(18) 0.37429(19) 0.0879(12) Uani 1 1 d .
H66A H 0.5269 0.5040 0.3385 0.132 Uiso 1 1 calc R
H66B H 0.4887 0.5331 0.4248 0.132 Uiso 1 1 calc R
H66C H 0.3898 0.5074 0.3564 0.132 Uiso 1 1 calc R

loop_
_atom_site_aniso_label
_atom_site_aniso_U_11
_atom_site_aniso_U_22
_atom_site_aniso_U_33
_atom_site_aniso_U_23
_atom_site_aniso_U_13
_atom_site_aniso_U_12
Ca1 0.01681(16) 0.0177(2) 0.01747(18) 0.00571(15) -0.00002(13) 0.00077(13)
Ca2 0.01804(17) 0.0226(2) 0.0220(2) 0.00955(16) 0.00190(14) 0.00311(14)
Ca3 0.01851(17) 0.0214(2) 0.0283(2) 0.01009(17) -0.00352(14) -0.00246(14)
O1 0.0227(6) 0.0226(7) 0.0273(7) 0.0127(6) 0.0063(5) 0.0005(5)
O2 0.0146(6) 0.0206(7) 0.0395(8) 0.0104(6) -0.0024(5) 0.0025(5)
N1 0.0226(8) 0.0341(10) 0.0356(10) 0.0102(8) 0.0057(7) 0.0068(7)
N2 0.0213(7) 0.0206(8) 0.0169(8) 0.0057(7) -0.0006(6) 0.0001(6)
N3 0.0169(7) 0.0238(9) 0.0189(8) 0.0068(7) -0.0010(6) 0.0004(6)
N4 0.0246(8) 0.0290(10) 0.0423(11) 0.0145(8) -0.0008(7) -0.0055(7)
Si1 0.0333(3) 0.0451(4) 0.0347(3) 0.0076(3) 0.0058(3) 0.0055(3)
Si2 0.0213(3) 0.0304(3) 0.0412(4) 0.0084(3) 0.0019(2) 0.0040(2)
Si3 0.0275(3) 0.0236(3) 0.0174(3) 0.0040(2) -0.0038(2) 0.0015(2)
Si4 0.0205(2) 0.0239(3) 0.0178(3) 0.0088(2) 0.00301(19) 0.0020(2)
Si5 0.0149(2) 0.0234(3) 0.0198(3) 0.0045(2) -0.00248(18) 0.00060(19)
Si6 0.0230(2) 0.0249(3) 0.0198(3) 0.0029(2) -0.0007(2) 0.0016(2)
Si7 0.0451(4) 0.0303(4) 0.0357(4) 0.0077(3) -0.0008(3) -0.0107(3)
Si8 0.0431(3) 0.0358(4) 0.0376(4) 0.0100(3) 0.0058(3) -0.0061(3)
C1 0.080(2) 0.0427(17) 0.0630(19) 0.0232(14) -0.0143(16) -0.0124(15)
C2 0.098(3) 0.065(2) 0.108(3) 0.052(2) -0.051(2) -0.032(2)
C3 0.203(5) 0.040(2) 0.075(3) 0.028(2) -0.077(4) -0.048(3)
C4 0.199(5) 0.0278(18) 0.051(2) 0.0076(15) -0.024(3) -0.011(3)
C5 0.123(3) 0.0270(14) 0.0431(16) 0.0116(13) -0.0026(17) 0.0029(16)
C6 0.0756(18) 0.0203(12) 0.0396(14) 0.0156(11) -0.0084(12) -0.0079(11)
C7 0.0672(16) 0.0269(13) 0.0411(14) 0.0142(11) -0.0058(12) -0.0090(11)
C8 0.0482(12) 0.0206(11) 0.0286(11) 0.0094(9) 0.0057(9) 0.0003(9)
N9 0.0307(8) 0.0212(9) 0.0294(9) 0.0103(7) 0.0051(7) 0.0029(7)
C10 0.0353(12) 0.0377(14) 0.0588(16) 0.0248(12) 0.0040(11) 0.0064(10)
C11 0.0367(11) 0.0268(11) 0.0261(11) 0.0128(9) 0.0048(8) -0.0001(9)
C12 0.0207(8) 0.0217(10) 0.0208(9) 0.0084(8) 0.0017(7) -0.0036(7)
C13 0.0263(10) 0.0309(12) 0.0360(12) 0.0111(10) 0.0035(9) -0.0013(8)
F14 0.0376(7) 0.0549(9) 0.0361(8) 0.0053(7) -0.0122(6) 0.0042(6)
F15 0.0246(6) 0.0689(10) 0.0568(9) 0.0223(8) 0.0094(6) -0.0095(6)
F16 0.0308(7) 0.0419(8) 0.0702(10) 0.0192(7) -0.0017(6) 0.0105(6)
C17 0.0415(12) 0.0314(13) 0.0296(12) 0.0104(10) 0.0025(9) -0.0053(10)
F18 0.0687(9) 0.0477(8) 0.0256(7) 0.0127(6) 0.0146(6) -0.0085(7)
F19 0.0843(11) 0.0317(8) 0.0427(8) -0.0003(6) 0.0119(7) 0.0050(7)
F20 0.0476(8) 0.0769(11) 0.0350(8) 0.0129(7) -0.0161(6) -0.0170(7)
C21 0.0452(13) 0.0326(14) 0.0484(15) 0.0069(11) -0.0008(11) -0.0019(10)
C22 0.0483(14) 0.0454(16) 0.0570(17) 0.0151(13) 0.0099(12) 0.0166(12)
C23 0.0711(17) 0.0268(13) 0.0384(14) 0.0077(11) 0.0166(12) 0.0123(12)
C24 0.0653(16) 0.0277(13) 0.0307(12) 0.0037(10) 0.0056(11) -0.0073(11)
C25 0.0472(13) 0.0329(13) 0.0293(12) 0.0069(10) 0.0026(10) 0.0012(10)
C26 0.0479(12) 0.0237(11) 0.0241(11) 0.0062(9) 0.0046(9) 0.0026(9)
C27 0.0642(15) 0.0233(12) 0.0305(12) 0.0069(10) -0.0007(11) 0.0080(11)
C28 0.0386(11) 0.0200(11) 0.0300(11) 0.0103(9) -0.0001(9) 0.0039(8)
N29 0.0254(8) 0.0193(9) 0.0248(8) 0.0077(7) 0.0016(6) 0.0017(6)
C30 0.0435(12) 0.0329(13) 0.0291(11) 0.0118(10) 0.0081(9) 0.0066(10)
C31 0.0202(9) 0.0251(11) 0.0347(11) 0.0104(9) -0.0021(8) 0.0048(8)
C32 0.0149(8) 0.0212(10) 0.0284(10) 0.0067(8) -0.0025(7) 0.0017(7)
C33 0.0203(9) 0.0293(12) 0.0274(11) 0.0084(9) -0.0009(7) -0.0004(8)
F34 0.0323(6) 0.0428(8) 0.0251(6) 0.0077(5) 0.0009(5) 0.0017(5)
F35 0.0163(5) 0.0578(9) 0.0382(7) 0.0061(6) -0.0055(5) -0.0033(5)
F36 0.0494(7) 0.0233(7) 0.0388(7) 0.0057(6) -0.0049(6) -0.0087(5)
C37 0.0260(10) 0.0287(12) 0.0321(11) 0.0078(9) -0.0027(8) -0.0004(8)
F38 0.0417(7) 0.0313(7) 0.0279(6) 0.0014(5) -0.0093(5) 0.0008(5)
F39 0.0274(6) 0.0800(11) 0.0364(7) 0.0109(7) 0.0091(5) 0.0005(6)
F40 0.0759(10) 0.0309(7) 0.0328(7) 0.0147(6) -0.0032(6) -0.0073(7)
C51 0.165(4) 0.051(2) 0.073(2) -0.0003(18) 0.022(3) 0.021(2)
C52 0.114(3) 0.091(3) 0.070(2) 0.005(2) 0.053(2) -0.018(2)
C53 0.0371(12) 0.0437(15) 0.0570(16) 0.0167(13) -0.0113(11) 0.0028(11)
C54 0.0238(11) 0.0452(15) 0.0754(19) 0.0180(14) -0.0012(11) 0.0004(10)
C55 0.0573(14) 0.0381(14) 0.0197(11) 0.0024(10) 0.0009(10) 0.0030(11)
C56 0.0315(11) 0.0375(14) 0.0393(13) -0.0016(11) -0.0110(9) -0.0003(10)
C57 0.0266(10) 0.0458(14) 0.0306(11) 0.0169(10) 0.0092(8) 0.0063(9)
C58 0.0360(11) 0.0345(12) 0.0275(11) 0.0165(10) 0.0031(9) 0.0058(9)
C59 0.0371(11) 0.0406(14) 0.0252(11) 0.0021(10) -0.0123(9) 0.0110(10)
C60 0.0211(9) 0.0333(12) 0.0447(13) 0.0058(10) 0.0068(9) -0.0037(8)
C61 0.0397(12) 0.0373(13) 0.0251(11) 0.0023(10) 0.0080(9) 0.0008(10)
C62 0.0377(12) 0.0364(13) 0.0304(12) 0.0001(10) -0.0078(9) -0.0004(10)
C63 0.0511(15) 0.0604(18) 0.0597(18) 0.0053(14) 0.0281(13) -0.0034(13)
C64 0.094(2) 0.0495(17) 0.0417(15) 0.0200(13) -0.0034(14) -0.0159(16)
C65 0.0486(16) 0.097(3) 0.0488(17) 0.0115(17) -0.0127(13) -0.0267(16)
C66 0.171(4) 0.0358(17) 0.0526(19) 0.0026(15) 0.022(2) -0.004(2)

loop_
_atom_type_symbol
_atom_type_description
_atom_type_scat_dispersion_real
_atom_type_scat_dispersion_imag
_atom_type_scat_source
C C 0.0033 0.0016 'International Tables Vol C Tables 4.2.6.8 and 6.1.1.4'
H H 0.0000 0.0000 'International Tables Vol C Tables 4.2.6.8 and 6.1.1.4'
N N 0.0061 0.0033 'International Tables Vol C Tables 4.2.6.8 and 6.1.1.4'
O O 0.0106 0.0060 'International Tables Vol C Tables 4.2.6.8 and 6.1.1.4'
F F 0.0171 0.0103 'International Tables Vol C Tables 4.2.6.8 and 6.1.1.4'
Si Si 0.0817 0.0704 'International Tables Vol C Tables 4.2.6.8 and 6.1.1.4'
Ca Ca 0.2262 0.3064 'International Tables Vol C Tables 4.2.6.8 and 6.1.1.4'

loop_
_geom_angle_atom_site_label_1
_geom_angle_atom_site_label_2
_geom_angle_atom_site_label_3
_geom_angle
O2 Ca1 O1 168.18(4)
O2 Ca1 N3 81.23(5)
O1 Ca1 N3 104.97(5)
O2 Ca1 N2 103.64(5)
O1 Ca1 N2 82.29(5)
N3 Ca1 N2 119.49(5)
O2 Ca1 F16 106.77(4)
O1 Ca1 F16 61.58(4)
N3 Ca1 F16 132.91(5)
N2 Ca1 F16 103.89(5)
O2 Ca1 F40 59.78(4)
O1 Ca1 F40 109.14(4)
N3 Ca1 F40 95.03(4)
N2 Ca1 F40 140.08(4)
F16 Ca1 F40 55.78(4)
O2 Ca1 F36 58.71(4)
O1 Ca1 F36 112.06(4)
N3 Ca1 F36 136.86(4)
N2 Ca1 F36 87.41(4)
F16 Ca1 F36 56.53(4)
F40 Ca1 F36 52.70(4)
O2 Ca1 Si5 104.76(3)
O1 Ca1 Si5 84.91(3)
N3 Ca1 Si5 31.85(3)
N2 Ca1 Si5 92.85(4)
F16 Ca1 Si5 139.31(3)
F40 Ca1 Si5 125.47(3)
F36 Ca1 Si5 162.87(3)
O2 Ca1 Si4 81.74(4)
O1 Ca1 Si4 107.49(3)
N3 Ca1 Si4 93.98(4)
N2 Ca1 Si4 31.64(4)
F16 Ca1 Si4 132.82(4)
F40 Ca1 Si4 138.39(3)
F36 Ca1 Si4 95.26(3)
Si5 Ca1 Si4 76.602(15)
O2 Ca1 Ca2 148.86(4)
O1 Ca1 Ca2 39.89(3)
N3 Ca1 Ca2 105.63(4)
N2 Ca1 Ca2 46.19(3)
F16 Ca1 Ca2 90.86(3)
F40 Ca1 Ca2 146.04(3)
F36 Ca1 Ca2 116.86(3)
Si5 Ca1 Ca2 74.369(13)
Si4 Ca1 Ca2 67.645(13)
O2 Ca1 Ca3 39.78(3)
O1 Ca1 Ca3 149.04(4)
N3 Ca1 Ca3 44.92(3)
N2 Ca1 Ca3 105.21(4)
F16 Ca1 Ca3 140.21(3)
F40 Ca1 Ca3 84.60(3)
F36 Ca1 Ca3 98.41(2)
Si5 Ca1 Ca3 64.988(13)
Si4 Ca1 Ca3 73.761(14)
Ca2 Ca1 Ca3 128.928(13)
O2 Ca1 H4SI 66.9(5)
O1 Ca1 H4SI 124.5(5)
N3 Ca1 H4SI 70.2(5)
N2 Ca1 H4SI 58.3(5)
F16 Ca1 H4SI 156.2(5)
F40 Ca1 H4SI 126.2(5)
F36 Ca1 H4SI 104.0(5)
Si5 Ca1 H4SI 62.3(5)
Si4 Ca1 H4SI 26.8(5)
Ca2 Ca1 H4SI 86.6(5)
Ca3 Ca1 H4SI 47.9(5)
O2 Ca1 H5SI 121.0(5)
O1 Ca1 H5SI 70.6(5)
N3 Ca1 H5SI 58.6(5)
N2 Ca1 H5SI 68.9(5)
F16 Ca1 H5SI 132.2(5)
F40 Ca1 H5SI 150.9(5)
F36 Ca1 H5SI 155.9(5)
Si5 Ca1 H5SI 26.8(5)
Si4 Ca1 H5SI 62.2(5)
Ca2 Ca1 H5SI 48.9(5)
Ca3 Ca1 H5SI 84.0(5)
H4SI Ca1 H5SI 60.1(7)
O1 Ca2 N1 151.93(6)
O1 Ca2 N2 82.19(5)
N1 Ca2 N2 121.24(5)
O1 Ca2 N9 70.52(5)
N1 Ca2 N9 98.99(6)
N2 Ca2 N9 131.54(5)
O1 Ca2 Si3 94.35(4)
N1 Ca2 Si3 113.71(5)
N2 Ca2 Si3 33.53(4)
N9 Ca2 Si3 108.41(4)
O1 Ca2 Si2 121.41(4)
N1 Ca2 Si2 31.75(5)
N2 Ca2 Si2 132.22(4)
N9 Ca2 Si2 96.24(4)
Si3 Ca2 Si2 142.035(19)
O1 Ca2 Ca1 40.71(3)
N1 Ca2 Ca1 148.69(5)
N2 Ca2 Ca1 45.27(3)
N9 Ca2 Ca1 109.18(4)
Si3 Ca2 Ca1 70.457(14)
Si2 Ca2 Ca1 128.231(18)
O1 Ca2 Si1 169.36(4)
N1 Ca2 Si1 21.51(5)
N2 Ca2 Si1 108.20(4)
N9 Ca2 Si1 100.06(4)
Si3 Ca2 Si1 93.376(18)
Si2 Ca2 Si1 53.255(17)
Ca1 Ca2 Si1 149.744(16)
O1 Ca2 H2SI 94.4(5)
N1 Ca2 H2SI 58.6(5)
N2 Ca2 H2SI 134.1(5)
N9 Ca2 H2SI 88.4(5)
Si3 Ca2 H2SI 162.9(5)
Si2 Ca2 H2SI 27.0(5)
Ca1 Ca2 H2SI 107.8(5)
Si1 Ca2 H2SI 80.1(5)
O1 Ca2 H3SI 96.5(6)
N1 Ca2 H3SI 108.4(6)
N2 Ca2 H3SI 60.1(6)
N9 Ca2 H3SI 83.6(6)
Si3 Ca2 H3SI 27.2(6)
Si2 Ca2 H3SI 139.8(6)
Ca1 Ca2 H3SI 88.6(6)
Si1 Ca2 H3SI 87.1(6)
H2SI Ca2 H3SI 163.4(8)
O1 Ca2 H5SI 70.8(5)
N1 Ca2 H5SI 102.0(5)
N2 Ca2 H5SI 68.1(5)
N9 Ca2 H5SI 132.1(5)
Si3 Ca2 H5SI 101.6(5)
Si2 Ca2 H5SI 80.9(5)
Ca1 Ca2 H5SI 48.5(5)
Si1 Ca2 H5SI 114.6(5)
H2SI Ca2 H5SI 67.6(7)
H3SI Ca2 H5SI 127.9(8)
N4 Ca3 O2 163.43(6)
N4 Ca3 N3 116.24(6)
O2 Ca3 N3 79.87(5)
N4 Ca3 N29 99.01(6)
O2 Ca3 N29 66.85(5)
N3 Ca3 N29 141.41(5)
N4 Ca3 Si6 103.46(5)
O2 Ca3 Si6 92.26(4)
N3 Ca3 Si6 33.54(4)
N29 Ca3 Si6 126.18(4)
N4 Ca3 Si7 28.28(5)
O2 Ca3 Si7 140.54(4)
N3 Ca3 Si7 121.35(4)
N29 Ca3 Si7 97.09(4)
Si6 Ca3 Si7 124.286(19)
N4 Ca3 Si8 23.08(5)
O2 Ca3 Si8 162.05(4)
N3 Ca3 Si8 105.21(4)
N29 Ca3 Si8 101.46(4)
Si6 Ca3 Si8 83.859(18)
Si7 Ca3 Si8 51.282(16)
N4 Ca3 Ca1 153.18(5)
O2 Ca3 Ca1 39.28(3)
N3 Ca3 Ca1 43.98(4)
N29 Ca3 Ca1 106.13(4)
Si6 Ca3 Ca1 68.904(14)
Si7 Ca3 Ca1 135.851(18)
Si8 Ca3 Ca1 149.180(17)
N4 Ca3 Si5 101.54(4)
O2 Ca3 Si5 92.13(3)
N3 Ca3 Si5 24.46(3)
N29 Ca3 Si5 158.94(4)
Si6 Ca3 Si5 52.518(14)
Si7 Ca3 Si5 98.827(17)
Si8 Ca3 Si5 99.243(17)
Ca1 Ca3 Si5 52.853(12)
N4 Ca3 H4SI 113.5(5)
O2 Ca3 H4SI 66.9(5)
N3 Ca3 H4SI 69.9(5)
N29 Ca3 H4SI 111.2(5)
Si6 Ca3 H4SI 103.4(5)
Si7 Ca3 H4SI 88.5(5)
Si8 Ca3 H4SI 131.1(5)
Ca1 Ca3 H4SI 48.3(5)
Si5 Ca3 H4SI 55.8(5)
N4 Ca3 H6SI 95.2(6)
O2 Ca3 H6SI 96.6(6)
N3 Ca3 H6SI 59.9(6)
N29 Ca3 H6SI 103.9(6)
Si6 Ca3 H6SI 26.7(6)
Si7 Ca3 H6SI 122.6(6)
Si8 Ca3 H6SI 72.3(6)
Ca1 Ca3 H6SI 87.8(6)
Si5 Ca3 H6SI 78.8(6)
H4SI Ca3 H6SI 129.3(8)
C12 O1 Ca2 124.56(11)
C12 O1 Ca1 129.76(11)
Ca2 O1 Ca1 99.40(5)
C32 O2 Ca1 128.72(11)
C32 O2 Ca3 124.22(11)
Ca1 O2 Ca3 100.94(5)
Si2 N1 Si1 129.43(10)
Si2 N1 Ca2 102.16(8)
Si1 N1 Ca2 128.38(9)
Si3 N2 Si4 121.61(9)
Si3 N2 Ca1 130.00(8)
Si4 N2 Ca1 98.77(7)
Si3 N2 Ca2 91.87(6)
Si4 N2 Ca2 123.33(7)
Ca1 N2 Ca2 88.55(5)
Si5 N3 Si6 124.06(9)
Si5 N3 Ca1 98.50(7)
Si6 N3 Ca1 128.59(7)
Si5 N3 Ca3 118.11(7)
Si6 N3 Ca3 92.28(7)
Ca1 N3 Ca3 91.10(5)
Si7 N4 Si8 124.19(10)
Si7 N4 Ca3 111.12(9)
Si8 N4 Ca3 124.37(9)
N1 Si1 C52 113.80(13)
N1 Si1 C51 114.12(13)
C52 Si1 C51 105.54(19)
N1 Si1 Ca2 30.11(6)
C52 Si1 Ca2 123.95(12)
C51 Si1 Ca2 126.42(13)
N1 Si1 H1SI 109.2(9)
C52 Si1 H1SI 118.7(9)
C51 Si1 H1SI 93.9(9)
Ca2 Si1 H1SI 80.5(9)
N1 Si2 C54 115.77(11)
N1 Si2 C53 117.00(10)
C54 Si2 C53 107.99(11)
N1 Si2 Ca2 46.09(6)
C54 Si2 Ca2 118.27(8)
C53 Si2 Ca2 133.44(8)
N1 Si2 H2SI 103.6(10)
C54 Si2 H2SI 104.1(10)
C53 Si2 H2SI 107.2(10)
Ca2 Si2 H2SI 57.9(10)
N2 Si3 C56 117.89(9)
N2 Si3 C55 115.92(10)
C56 Si3 C55 107.91(11)
N2 Si3 Ca2 54.60(5)
C56 Si3 Ca2 135.50(8)
C55 Si3 Ca2 113.95(8)
N2 Si3 H3SI 101.9(10)
C56 Si3 H3SI 106.5(9)
C55 Si3 H3SI 105.4(9)
Ca2 Si3 H3SI 48.6(10)
N2 Si4 C57 114.78(9)
N2 Si4 C58 116.40(9)
C57 Si4 C58 109.43(9)
N2 Si4 Ca1 49.59(5)
C57 Si4 Ca1 129.23(7)
C58 Si4 Ca1 120.59(7)
N2 Si4 H4SI 104.3(9)
C57 Si4 H4SI 105.8(9)
C58 Si4 H4SI 104.9(9)
Ca1 Si4 H4SI 55.0(9)
N3 Si5 C59 117.23(9)
N3 Si5 C60 114.02(9)
C59 Si5 C60 109.14(10)
N3 Si5 Ca1 49.64(5)
C59 Si5 Ca1 122.83(8)
C60 Si5 Ca1 127.29(7)
N3 Si5 Ca3 37.43(5)
C59 Si5 Ca3 147.61(7)
C60 Si5 Ca3 79.31(7)
Ca1 Si5 Ca3 62.159(12)
N3 Si5 H5SI 104.2(9)
C59 Si5 H5SI 105.1(9)
C60 Si5 H5SI 106.1(9)
Ca1 Si5 H5SI 54.7(9)
Ca3 Si5 H5SI 102.1(9)
N3 Si6 C61 117.20(9)
N3 Si6 C62 116.92(9)
C61 Si6 C62 106.94(10)
N3 Si6 Ca3 54.18(5)
C61 Si6 Ca3 134.00(8)
C62 Si6 Ca3 116.68(8)
N3 Si6 H6SI 104.1(10)
C61 Si6 H6SI 106.1(10)
C62 Si6 H6SI 104.2(10)
Ca3 Si6 H6SI 50.7(10)
N4 Si7 C64 115.29(12)
N4 Si7 C63 116.37(11)
C64 Si7 C63 105.63(14)
N4 Si7 Ca3 40.60(6)
C64 Si7 Ca3 124.29(10)
C63 Si7 Ca3 129.93(10)
N4 Si7 H7SI 104.5(9)
C64 Si7 H7SI 105.6(9)
C63 Si7 H7SI 108.9(9)
Ca3 Si7 H7SI 63.9(9)
N4 Si8 C66 114.16(13)
N4 Si8 C65 114.08(12)
C66 Si8 C65 106.89(18)
N4 Si8 Ca3 32.55(6)
C66 Si8 Ca3 131.52(14)
C65 Si8 Ca3 118.82(11)
N4 Si8 H8SI 110.2(10)
C66 Si8 H8SI 103.8(9)
C65 Si8 H8SI 107.0(10)
Ca3 Si8 H8SI 78.5(10)
C6 C1 C2 120.1(3)
C6 C1 H1 119.9
C2 C1 H1 119.9
C3 C2 C1 119.1(4)
C3 C2 H2 120.4
C1 C2 H2 120.4
C4 C3 C2 120.4(4)
C4 C3 H3 119.8
C2 C3 H3 119.8
C3 C4 C5 120.7(4)
C3 C4 H4 119.6
C5 C4 H4 119.6
C4 C5 C6 120.9(4)
C4 C5 H5 119.5
C6 C5 H5 119.5
C1 C6 C5 118.7(3)
C1 C6 C7 121.2(3)
C5 C6 C7 120.0(3)
C6 C7 C8 111.01(18)
C6 C7 H7A 109.4
C8 C7 H7A 109.4
C6 C7 H7B 109.4
C8 C7 H7B 109.4
H7A C7 H7B 108.0
N9 C8 C7 116.50(17)
N9 C8 H8A 108.2
C7 C8 H8A 108.2
N9 C8 H8B 108.2
C7 C8 H8B 108.2
H8A C8 H8B 107.3
C11 N9 C8 113.75(16)
C11 N9 C10 108.42(16)
C8 N9 C10 109.89(17)
C11 N9 Ca2 110.47(11)
C8 N9 Ca2 110.44(11)
C10 N9 Ca2 103.32(12)
N9 C10 H10A 109.5
N9 C10 H10B 109.5
H10A C10 H10B 109.5
N9 C10 H10C 109.5
H10A C10 H10C 109.5
H10B C10 H10C 109.5
N9 C11 C12 114.50(15)
N9 C11 H11A 108.6
C12 C11 H11A 108.6
N9 C11 H11B 108.6
C12 C11 H11B 108.6
H11A C11 H11B 107.6
O1 C12 C17 108.98(15)
O1 C12 C13 106.91(14)
C17 C12 C13 108.30(16)
O1 C12 C11 115.36(15)
C17 C12 C11 106.89(15)
C13 C12 C11 110.23(16)
F15 C13 F14 107.26(17)
F15 C13 F16 107.10(17)
F14 C13 F16 104.68(16)
F15 C13 C12 115.00(17)
F14 C13 C12 111.26(16)
F16 C13 C12 110.93(16)
C13 F16 Ca1 113.48(10)
F20 C17 F18 107.12(17)
F20 C17 F19 106.66(18)
F18 C17 F19 106.32(18)
F20 C17 C12 110.46(17)
F18 C17 C12 114.28(17)
F19 C17 C12 111.59(17)
C22 C21 C26 120.9(2)
C22 C21 H21 119.5
C26 C21 H21 119.5
C23 C22 C21 119.9(2)
C23 C22 H22 120.0
C21 C22 H22 120.0
C24 C23 C22 119.7(2)
C24 C23 H23 120.1
C22 C23 H23 120.1
C23 C24 C25 120.5(2)
C23 C24 H24 119.8
C25 C24 H24 119.8
C26 C25 C24 120.9(2)
C26 C25 H25 119.5
C24 C25 H25 119.5
C25 C26 C21 118.0(2)
C25 C26 C27 121.8(2)
C21 C26 C27 120.2(2)
C26 C27 C28 112.03(17)
C26 C27 H27A 109.2
C28 C27 H27A 109.2
C26 C27 H27B 109.2
C28 C27 H27B 109.2
H27A C27 H27B 107.9
N29 C28 C27 113.01(15)
N29 C28 H28A 109.0
C27 C28 H28A 109.0
N29 C28 H28B 109.0
C27 C28 H28B 109.0
H28A C28 H28B 107.8
C31 N29 C30 108.85(16)
C31 N29 C28 110.13(15)
C30 N29 C28 108.80(15)
C31 N29 Ca3 114.84(11)
C30 N29 Ca3 93.62(11)
C28 N29 Ca3 118.87(12)
N29 C30 H30A 109.5
N29 C30 H30B 109.5
H30A C30 H30B 109.5
N29 C30 H30C 109.5
H30A C30 H30C 109.5
H30B C30 H30C 109.5
N29 C31 C32 112.12(14)
N29 C31 H31A 109.2
C32 C31 H31A 109.2
N29 C31 H31B 109.2
C32 C31 H31B 109.2
H31A C31 H31B 107.9
O2 C32 C33 108.00(15)
O2 C32 C37 107.16(14)
C33 C32 C37 109.89(15)
O2 C32 C31 114.51(14)
C33 C32 C31 109.02(15)
C37 C32 C31 108.20(15)
F35 C33 F34 106.39(15)
F35 C33 F36 107.28(15)
F34 C33 F36 106.12(16)
F35 C33 C32 114.63(16)
F34 C33 C32 110.53(15)
F36 C33 C32 111.41(15)
C33 F36 Ca1 105.37(10)
F39 C37 F38 107.03(17)
F39 C37 F40 107.46(16)
F38 C37 F40 106.06(16)
F39 C37 C32 114.57(16)
F38 C37 C32 110.03(16)
F40 C37 C32 111.26(16)
C37 F40 Ca1 108.91(11)
Si1 C51 H51A 109.5
Si1 C51 H51B 109.5
H51A C51 H51B 109.5
Si1 C51 H51C 109.5
H51A C51 H51C 109.5
H51B C51 H51C 109.5
Si1 C52 H52A 109.5
Si1 C52 H52B 109.5
H52A C52 H52B 109.5
Si1 C52 H52C 109.5
H52A C52 H52C 109.5
H52B C52 H52C 109.5
Si2 C53 H53A 109.5
Si2 C53 H53B 109.5
H53A C53 H53B 109.5
Si2 C53 H53C 109.5
H53A C53 H53C 109.5
H53B C53 H53C 109.5
Si2 C54 H54A 109.5
Si2 C54 H54B 109.5
H54A C54 H54B 109.5
Si2 C54 H54C 109.5
H54A C54 H54C 109.5
H54B C54 H54C 109.5
Si3 C55 H55A 109.5
Si3 C55 H55B 109.5
H55A C55 H55B 109.5
Si3 C55 H55C 109.5
H55A C55 H55C 109.5
H55B C55 H55C 109.5
Si3 C56 H56A 109.5
Si3 C56 H56B 109.5
H56A C56 H56B 109.5
Si3 C56 H56C 109.5
H56A C56 H56C 109.5
H56B C56 H56C 109.5
Si4 C57 H57A 109.5
Si4 C57 H57B 109.5
H57A C57 H57B 109.5
Si4 C57 H57C 109.5
H57A C57 H57C 109.5
H57B C57 H57C 109.5
Si4 C58 H58A 109.5
Si4 C58 H58B 109.5
H58A C58 H58B 109.5
Si4 C58 H58C 109.5
H58A C58 H58C 109.5
H58B C58 H58C 109.5
Si5 C59 H59A 109.5
Si5 C59 H59B 109.5
H59A C59 H59B 109.5
Si5 C59 H59C 109.5
H59A C59 H59C 109.5
H59B C59 H59C 109.5
Si5 C60 H60A 109.5
Si5 C60 H60B 109.5
H60A C60 H60B 109.5
Si5 C60 H60C 109.5
H60A C60 H60C 109.5
H60B C60 H60C 109.5
Si6 C61 H61A 109.5
Si6 C61 H61B 109.5
H61A C61 H61B 109.5
Si6 C61 H61C 109.5
H61A C61 H61C 109.5
H61B C61 H61C 109.5
Si6 C62 H62A 109.5
Si6 C62 H62B 109.5
H62A C62 H62B 109.5
Si6 C62 H62C 109.5
H62A C62 H62C 109.5
H62B C62 H62C 109.5
Si7 C63 H63A 109.5
Si7 C63 H63B 109.5
H63A C63 H63B 109.5
Si7 C63 H63C 109.5
H63A C63 H63C 109.5
H63B C63 H63C 109.5
Si7 C64 H64A 109.5
Si7 C64 H64B 109.5
H64A C64 H64B 109.5
Si7 C64 H64C 109.5
H64A C64 H64C 109.5
H64B C64 H64C 109.5
Si8 C65 H65A 109.5
Si8 C65 H65B 109.5
H65A C65 H65B 109.5
Si8 C65 H65C 109.5
H65A C65 H65C 109.5
H65B C65 H65C 109.5
Si8 C66 H66A 109.5
Si8 C66 H66B 109.5
H66A C66 H66B 109.5
Si8 C66 H66C 109.5
H66A C66 H66C 109.5
H66B C66 H66C 109.5

loop_
_geom_bond_atom_site_label_1
_geom_bond_atom_site_label_2
_geom_bond_distance
Ca1 O2 2.2866(13)
Ca1 O1 2.3073(13)
Ca1 N3 2.4628(16)
Ca1 N2 2.4799(15)
Ca1 F16 2.7401(14)
Ca1 F40 2.9492(15)
Ca1 F36 3.0805(13)
Ca1 Si5 3.1965(6)
Ca1 Si4 3.2188(6)
Ca1 Ca2 3.4898(5)
Ca1 Ca3 3.5461(6)
Ca1 H4SI 2.67(2)
Ca1 H5SI 2.64(2)
Ca2 O1 2.2684(13)
Ca2 N1 2.2950(16)
Ca2 N2 2.5191(15)
Ca2 N9 2.5856(16)
Ca2 Si3 3.0889(6)
Ca2 Si2 3.1142(7)
Ca2 Si1 3.5863(7)
Ca2 H2SI 2.65(2)
Ca2 H3SI 2.39(2)
Ca2 H5SI 2.65(2)
Ca3 N4 2.3069(17)
Ca3 O2 2.3109(13)
Ca3 N3 2.5043(15)
Ca3 N29 2.5734(15)
Ca3 Si6 3.0859(7)
Ca3 Si7 3.3068(7)
Ca3 Si8 3.5391(8)
Ca3 Si5 3.6342(6)
Ca3 H4SI 2.65(2)
Ca3 H6SI 2.45(2)
O1 C12 1.368(2)
O2 C32 1.369(2)
N1 Si2 1.6764(19)
N1 Si1 1.6775(18)
N2 Si3 1.7073(16)
N2 Si4 1.7085(15)
N3 Si5 1.7058(15)
N3 Si6 1.7063(16)
N4 Si7 1.6796(18)
N4 Si8 1.681(2)
Si1 C52 1.853(3)
Si1 C51 1.862(3)
Si1 H1SI 1.56(2)
Si2 C54 1.871(2)
Si2 C53 1.872(2)
Si2 H2SI 1.42(2)
Si3 C56 1.859(2)
Si3 C55 1.867(2)
Si3 H3SI 1.46(2)
Si4 C57 1.8627(19)
Si4 C58 1.8670(19)
Si4 H4SI 1.47(2)
Si5 C59 1.858(2)
Si5 C60 1.858(2)
Si5 H5SI 1.46(2)
Si6 C61 1.855(2)
Si6 C62 1.871(2)
Si6 H6SI 1.42(2)
Si7 C64 1.879(3)
Si7 C63 1.881(3)
Si7 H7SI 1.44(2)
Si8 C66 1.861(3)
Si8 C65 1.876(3)
Si8 H8SI 1.46(2)
C1 C6 1.370(4)
C1 C2 1.408(5)
C1 H1 0.9500
C2 C3 1.387(6)
C2 H2 0.9500
C3 C4 1.345(6)
C3 H3 0.9500
C4 C5 1.368(5)
C4 H4 0.9500
C5 C6 1.391(4)
C5 H5 0.9500
C6 C7 1.506(3)
C7 C8 1.540(3)
C7 H7A 0.9900
C7 H7B 0.9900
C8 N9 1.482(3)
C8 H8A 0.9900
C8 H8B 0.9900
N9 C11 1.477(2)
N9 C10 1.486(3)
C10 H10A 0.9800
C10 H10B 0.9800
C10 H10C 0.9800
C11 C12 1.558(3)
C11 H11A 0.9900
C11 H11B 0.9900
C12 C17 1.531(3)
C12 C13 1.538(3)
C13 F15 1.319(2)
C13 F14 1.340(2)
C13 F16 1.352(2)
C17 F20 1.328(3)
C17 F18 1.338(2)
C17 F19 1.346(3)
C21 C22 1.385(3)
C21 C26 1.386(3)
C21 H21 0.9500
C22 C23 1.376(4)
C22 H22 0.9500
C23 C24 1.363(4)
C23 H23 0.9500
C24 C25 1.383(3)
C24 H24 0.9500
C25 C26 1.380(3)
C25 H25 0.9500
C26 C27 1.516(3)
C27 C28 1.520(3)
C27 H27A 0.9900
C27 H27B 0.9900
C28 N29 1.483(2)
C28 H28A 0.9900
C28 H28B 0.9900
N29 C31 1.474(2)
N29 C30 1.476(2)
C30 H30A 0.9800
C30 H30B 0.9800
C30 H30C 0.9800
C31 C32 1.564(3)
C31 H31A 0.9900
C31 H31B 0.9900
C32 C33 1.530(3)
C32 C37 1.542(3)
C33 F35 1.335(2)
C33 F34 1.343(2)
C33 F36 1.345(2)
C37 F39 1.329(2)
C37 F38 1.332(2)
C37 F40 1.350(2)
C51 H51A 0.9800
C51 H51B 0.9800
C51 H51C 0.9800
C52 H52A 0.9800
C52 H52B 0.9800
C52 H52C 0.9800
C53 H53A 0.9800
C53 H53B 0.9800
C53 H53C 0.9800
C54 H54A 0.9800
C54 H54B 0.9800
C54 H54C 0.9800
C55 H55A 0.9800
C55 H55B 0.9800
C55 H55C 0.9800
C56 H56A 0.9800
C56 H56B 0.9800
C56 H56C 0.9800
C57 H57A 0.9800
C57 H57B 0.9800
C57 H57C 0.9800
C58 H58A 0.9800
C58 H58B 0.9800
C58 H58C 0.9800
C59 H59A 0.9800
C59 H59B 0.9800
C59 H59C 0.9800
C60 H60A 0.9800
C60 H60B 0.9800
C60 H60C 0.9800
C61 H61A 0.9800
C61 H61B 0.9800
C61 H61C 0.9800
C62 H62A 0.9800
C62 H62B 0.9800
C62 H62C 0.9800
C63 H63A 0.9800
C63 H63B 0.9800
C63 H63C 0.9800
C64 H64A 0.9800
C64 H64B 0.9800
C64 H64C 0.9800
C65 H65A 0.9800
C65 H65B 0.9800
C65 H65C 0.9800
C66 H66A 0.9800
C66 H66B 0.9800
C66 H66C 0.9800

loop_
_geom_torsion_atom_site_label_1
_geom_torsion_atom_site_label_2
_geom_torsion_atom_site_label_3
_geom_torsion_atom_site_label_4
_geom_torsion
O2 Ca1 Ca2 O1 -166.19(8)
N3 Ca1 Ca2 O1 94.80(6)
N2 Ca1 Ca2 O1 -149.10(7)
F16 Ca1 Ca2 O1 -40.53(6)
F40 Ca1 Ca2 O1 -30.53(7)
F36 Ca1 Ca2 O1 -92.89(6)
Si5 Ca1 Ca2 O1 101.02(5)
Si4 Ca1 Ca2 O1 -177.32(5)
Ca3 Ca1 Ca2 O1 138.81(5)
O2 Ca1 Ca2 N1 59.97(11)
O1 Ca1 Ca2 N1 -133.84(10)
N3 Ca1 Ca2 N1 -39.04(10)
N2 Ca1 Ca2 N1 77.06(10)
F16 Ca1 Ca2 N1 -174.38(9)
F40 Ca1 Ca2 N1 -164.38(10)
F36 Ca1 Ca2 N1 133.26(9)
Si5 Ca1 Ca2 N1 -32.82(9)
Si4 Ca1 Ca2 N1 48.84(9)
Ca3 Ca1 Ca2 N1 4.96(9)
O2 Ca1 Ca2 N2 -17.09(8)
O1 Ca1 Ca2 N2 149.10(7)
N3 Ca1 Ca2 N2 -116.10(6)
F16 Ca1 Ca2 N2 108.57(6)
F40 Ca1 Ca2 N2 118.56(7)
F36 Ca1 Ca2 N2 56.20(5)
Si5 Ca1 Ca2 N2 -109.88(5)
Si4 Ca1 Ca2 N2 -28.22(5)
Ca3 Ca1 Ca2 N2 -72.10(5)
O2 Ca1 Ca2 N9 -147.16(8)
O1 Ca1 Ca2 N9 19.03(7)
N3 Ca1 Ca2 N9 113.83(5)
N2 Ca1 Ca2 N9 -130.07(6)
F16 Ca1 Ca2 N9 -21.51(5)
F40 Ca1 Ca2 N9 -11.51(7)
F36 Ca1 Ca2 N9 -73.87(5)
Si5 Ca1 Ca2 N9 120.05(4)
Si4 Ca1 Ca2 N9 -158.29(4)
Ca3 Ca1 Ca2 N9 157.83(4)
O2 Ca1 Ca2 Si3 -43.78(7)
O1 Ca1 Ca2 Si3 122.41(5)
N3 Ca1 Ca2 Si3 -142.79(4)
N2 Ca1 Ca2 Si3 -26.69(5)
F16 Ca1 Ca2 Si3 81.88(3)
F40 Ca1 Ca2 Si3 91.87(5)
F36 Ca1 Ca2 Si3 29.51(3)
Si5 Ca1 Ca2 Si3 -136.567(16)
Si4 Ca1 Ca2 Si3 -54.911(16)
Ca3 Ca1 Ca2 Si3 -98.786(19)
O2 Ca1 Ca2 Si2 97.98(7)
O1 Ca1 Ca2 Si2 -95.84(6)
N3 Ca1 Ca2 Si2 -1.04(4)
N2 Ca1 Ca2 Si2 115.06(5)
F16 Ca1 Ca2 Si2 -136.37(4)
F40 Ca1 Ca2 Si2 -126.37(5)
F36 Ca1 Ca2 Si2 171.27(3)
Si5 Ca1 Ca2 Si2 5.19(2)
Si4 Ca1 Ca2 Si2 86.84(2)
Ca3 Ca1 Ca2 Si2 42.97(3)
O2 Ca1 Ca2 Si1 17.24(8)
O1 Ca1 Ca2 Si1 -176.57(6)
N3 Ca1 Ca2 Si1 -81.77(5)
N2 Ca1 Ca2 Si1 34.33(6)
F16 Ca1 Ca2 Si1 142.90(4)
F40 Ca1 Ca2 Si1 152.89(5)
F36 Ca1 Ca2 Si1 90.53(4)
Si5 Ca1 Ca2 Si1 -75.55(3)
Si4 Ca1 Ca2 Si1 6.11(3)
Ca3 Ca1 Ca2 Si1 -37.77(4)
O2 Ca1 Ca3 N4 -159.56(12)
O1 Ca1 Ca3 N4 34.16(13)
N3 Ca1 Ca3 N4 50.33(11)
N2 Ca1 Ca3 N4 -66.39(11)
F16 Ca1 Ca3 N4 157.94(11)
F40 Ca1 Ca3 N4 153.02(11)
F36 Ca1 Ca3 N4 -155.97(11)
Si5 Ca1 Ca3 N4 19.60(11)
Si4 Ca1 Ca3 N4 -62.91(11)
Ca2 Ca1 Ca3 N4 -21.02(11)
O1 Ca1 Ca3 O2 -166.28(9)
N3 Ca1 Ca3 O2 -150.10(7)
N2 Ca1 Ca3 O2 93.17(6)
F16 Ca1 Ca3 O2 -42.50(7)
F40 Ca1 Ca3 O2 -47.42(6)
F36 Ca1 Ca3 O2 3.59(6)
Si5 Ca1 Ca3 O2 179.16(6)
Si4 Ca1 Ca3 O2 96.65(5)
Ca2 Ca1 Ca3 O2 138.54(6)
O2 Ca1 Ca3 N3 150.10(7)
O1 Ca1 Ca3 N3 -16.17(8)
N2 Ca1 Ca3 N3 -116.72(6)
F16 Ca1 Ca3 N3 107.61(7)
F40 Ca1 Ca3 N3 102.69(5)
F36 Ca1 Ca3 N3 153.69(5)
Si5 Ca1 Ca3 N3 -30.74(5)
Si4 Ca1 Ca3 N3 -113.24(5)
Ca2 Ca1 Ca3 N3 -71.36(5)
O2 Ca1 Ca3 N29 -0.59(6)
O1 Ca1 Ca3 N29 -166.87(7)
N3 Ca1 Ca3 N29 -150.70(6)
N2 Ca1 Ca3 N29 92.58(5)
F16 Ca1 Ca3 N29 -43.09(6)
F40 Ca1 Ca3 N29 -48.01(5)
F36 Ca1 Ca3 N29 2.99(5)
Si5 Ca1 Ca3 N29 178.57(4)
Si4 Ca1 Ca3 N29 96.06(4)
Ca2 Ca1 Ca3 N29 137.95(4)
O2 Ca1 Ca3 Si6 122.58(6)
O1 Ca1 Ca3 Si6 -43.70(7)
N3 Ca1 Ca3 Si6 -27.53(5)
N2 Ca1 Ca3 Si6 -144.25(4)
F16 Ca1 Ca3 Si6 80.08(5)
F40 Ca1 Ca3 Si6 75.16(3)
F36 Ca1 Ca3 Si6 126.16(3)
Si5 Ca1 Ca3 Si6 -58.265(15)
Si4 Ca1 Ca3 Si6 -140.770(16)
Ca2 Ca1 Ca3 Si6 -98.885(19)
O2 Ca1 Ca3 Si7 -119.43(6)
O1 Ca1 Ca3 Si7 74.29(7)
N3 Ca1 Ca3 Si7 90.47(5)
N2 Ca1 Ca3 Si7 -26.25(4)
F16 Ca1 Ca3 Si7 -161.92(5)
F40 Ca1 Ca3 Si7 -166.85(3)
F36 Ca1 Ca3 Si7 -115.84(3)
Si5 Ca1 Ca3 Si7 59.73(3)
Si4 Ca1 Ca3 Si7 -22.77(3)
Ca2 Ca1 Ca3 Si7 19.11(3)
O2 Ca1 Ca3 Si8 152.06(6)
O1 Ca1 Ca3 Si8 -14.21(8)
N3 Ca1 Ca3 Si8 1.96(6)
N2 Ca1 Ca3 Si8 -114.76(5)
F16 Ca1 Ca3 Si8 109.57(6)
F40 Ca1 Ca3 Si8 104.65(4)
F36 Ca1 Ca3 Si8 155.65(4)
Si5 Ca1 Ca3 Si8 -28.78(3)
Si4 Ca1 Ca3 Si8 -111.28(3)
Ca2 Ca1 Ca3 Si8 -69.40(4)
O2 Ca1 Ca3 Si5 -179.16(6)
O1 Ca1 Ca3 Si5 14.56(6)
N3 Ca1 Ca3 Si5 30.74(5)
N2 Ca1 Ca3 Si5 -85.98(4)
F16 Ca1 Ca3 Si5 138.34(5)
F40 Ca1 Ca3 Si5 133.42(3)
F36 Ca1 Ca3 Si5 -175.57(3)
Si4 Ca1 Ca3 Si5 -82.505(15)
Ca2 Ca1 Ca3 Si5 -40.620(17)
N1 Ca2 O1 C12 -78.48(18)
N2 Ca2 O1 C12 132.71(13)
N9 Ca2 O1 C12 -6.62(13)
Si3 Ca2 O1 C12 101.39(13)
Si2 Ca2 O1 C12 -91.98(13)
Ca1 Ca2 O1 C12 154.32(15)
Si1 Ca2 O1 C12 -35.1(3)
N1 Ca2 O1 Ca1 127.20(11)
N2 Ca2 O1 Ca1 -21.61(5)
N9 Ca2 O1 Ca1 -160.94(6)
Si3 Ca2 O1 Ca1 -52.93(4)
Si2 Ca2 O1 Ca1 113.70(4)
Si1 Ca2 O1 Ca1 170.61(17)
O2 Ca1 O1 C12 -9.4(3)
N3 Ca1 O1 C12 111.07(15)
N2 Ca1 O1 C12 -130.38(15)
F16 Ca1 O1 C12 -19.97(14)
F40 Ca1 O1 C12 10.18(16)
F36 Ca1 O1 C12 -46.36(15)
Si5 Ca1 O1 C12 136.04(15)
Si4 Ca1 O1 C12 -149.74(14)
Ca2 Ca1 O1 C12 -152.34(17)
Ca3 Ca1 O1 C12 122.81(13)
O2 Ca1 O1 Ca2 142.9(2)
N3 Ca1 O1 Ca2 -96.59(5)
N2 Ca1 O1 Ca2 21.96(5)
F16 Ca1 O1 Ca2 132.37(7)
F40 Ca1 O1 Ca2 162.52(4)
F36 Ca1 O1 Ca2 105.98(5)
Si5 Ca1 O1 Ca2 -71.62(4)
Si4 Ca1 O1 Ca2 2.60(5)
Ca3 Ca1 O1 Ca2 -84.84(8)
O1 Ca1 O2 C32 -9.3(3)
N3 Ca1 O2 C32 -131.90(15)
N2 Ca1 O2 C32 109.74(15)
F16 Ca1 O2 C32 0.40(16)
F40 Ca1 O2 C32 -30.80(14)
F36 Ca1 O2 C32 31.39(14)
Si5 Ca1 O2 C32 -153.55(14)
Si4 Ca1 O2 C32 132.74(15)
Ca2 Ca1 O2 C32 122.34(13)
Ca3 Ca1 O2 C32 -152.76(17)
O1 Ca1 O2 Ca3 143.4(2)
N3 Ca1 O2 Ca3 20.86(5)
N2 Ca1 O2 Ca3 -97.50(6)
F16 Ca1 O2 Ca3 153.16(5)
F40 Ca1 O2 Ca3 121.97(6)
F36 Ca1 O2 Ca3 -175.85(7)
Si5 Ca1 O2 Ca3 -0.79(5)
Si4 Ca1 O2 Ca3 -74.50(4)
Ca2 Ca1 O2 Ca3 -84.90(8)
N4 Ca3 O2 C32 -59.1(3)
N3 Ca3 O2 C32 133.83(14)
N29 Ca3 O2 C32 -26.21(13)
Si6 Ca3 O2 C32 102.52(13)
Si7 Ca3 O2 C32 -98.25(14)
Si8 Ca3 O2 C32 25.6(2)
Ca1 Ca3 O2 C32 154.41(16)
Si5 Ca3 O2 C32 155.08(13)
N4 Ca3 O2 Ca1 146.46(19)
N3 Ca3 O2 Ca1 -20.58(5)
N29 Ca3 O2 Ca1 179.38(7)
Si6 Ca3 O2 Ca1 -51.89(4)
Si7 Ca3 O2 Ca1 107.34(5)
Si8 Ca3 O2 Ca1 -128.85(10)
Si5 Ca3 O2 Ca1 0.67(4)
O1 Ca2 N1 Si2 -22.24(17)
N2 Ca2 N1 Si2 120.88(8)
N9 Ca2 N1 Si2 -87.34(8)
Si3 Ca2 N1 Si2 157.90(6)
Ca1 Ca2 N1 Si2 66.81(12)
Si1 Ca2 N1 Si2 178.01(18)
O1 Ca2 N1 Si1 159.75(9)
N2 Ca2 N1 Si1 -57.13(14)
N9 Ca2 N1 Si1 94.65(12)
Si3 Ca2 N1 Si1 -20.11(13)
Si2 Ca2 N1 Si1 -178.01(18)
Ca1 Ca2 N1 Si1 -111.20(12)
O2 Ca1 N2 Si3 -97.77(10)
O1 Ca1 N2 Si3 71.81(10)
N3 Ca1 N2 Si3 174.69(8)
F16 Ca1 N2 Si3 13.69(10)
F40 Ca1 N2 Si3 -38.91(13)
F36 Ca1 N2 Si3 -40.87(10)
Si5 Ca1 N2 Si3 156.28(9)
Si4 Ca1 N2 Si3 -145.25(14)
Ca2 Ca1 N2 Si3 91.22(10)
Ca3 Ca1 N2 Si3 -138.88(9)
O2 Ca1 N2 Si4 47.48(7)
O1 Ca1 N2 Si4 -142.93(7)
N3 Ca1 N2 Si4 -40.05(8)
F16 Ca1 N2 Si4 158.95(6)
F40 Ca1 N2 Si4 106.34(7)
F36 Ca1 N2 Si4 104.39(6)
Si5 Ca1 N2 Si4 -58.46(6)
Ca2 Ca1 N2 Si4 -123.52(8)
Ca3 Ca1 N2 Si4 6.38(7)
O2 Ca1 N2 Ca2 171.00(4)
O1 Ca1 N2 Ca2 -19.41(4)
N3 Ca1 N2 Ca2 83.47(6)
F16 Ca1 N2 Ca2 -77.53(5)
F40 Ca1 N2 Ca2 -130.14(5)
F36 Ca1 N2 Ca2 -132.09(4)
Si5 Ca1 N2 Ca2 65.06(4)
Si4 Ca1 N2 Ca2 123.52(8)
Ca3 Ca1 N2 Ca2 129.90(3)
O1 Ca2 N2 Si3 -110.22(6)
N1 Ca2 N2 Si3 86.34(8)
N9 Ca2 N2 Si3 -55.05(9)
Si2 Ca2 N2 Si3 123.92(5)
Ca1 Ca2 N2 Si3 -129.98(8)
Si1 Ca2 N2 Si3 67.42(6)
O1 Ca2 N2 Si4 119.31(9)
N1 Ca2 N2 Si4 -44.13(12)
N9 Ca2 N2 Si4 174.47(8)
Si3 Ca2 N2 Si4 -130.47(12)
Si2 Ca2 N2 Si4 -6.56(12)
Ca1 Ca2 N2 Si4 99.54(10)
Si1 Ca2 N2 Si4 -63.05(9)
O1 Ca2 N2 Ca1 19.76(5)
N1 Ca2 N2 Ca1 -143.68(6)
N9 Ca2 N2 Ca1 74.93(7)
Si3 Ca2 N2 Ca1 129.98(8)
Si2 Ca2 N2 Ca1 -106.10(4)
Si1 Ca2 N2 Ca1 -162.60(3)
O2 Ca1 N3 Si5 -137.47(7)
O1 Ca1 N3 Si5 52.82(7)
N2 Ca1 N3 Si5 -36.70(8)
F16 Ca1 N3 Si5 117.74(6)
F40 Ca1 N3 Si5 164.19(6)
F36 Ca1 N3 Si5 -158.53(5)
Si4 Ca1 N3 Si5 -56.48(6)
Ca2 Ca1 N3 Si5 11.41(7)
Ca3 Ca1 N3 Si5 -118.65(8)
O2 Ca1 N3 Si6 74.97(10)
O1 Ca1 N3 Si6 -94.73(10)
N2 Ca1 N3 Si6 175.74(8)
F16 Ca1 N3 Si6 -29.82(13)
F40 Ca1 N3 Si6 16.63(10)
F36 Ca1 N3 Si6 53.92(12)
Si5 Ca1 N3 Si6 -147.55(14)
Si4 Ca1 N3 Si6 155.97(9)
Ca2 Ca1 N3 Si6 -136.15(9)
Ca3 Ca1 N3 Si6 93.80(10)
O2 Ca1 N3 Ca3 -18.83(4)
O1 Ca1 N3 Ca3 171.47(4)
N2 Ca1 N3 Ca3 81.95(6)
F16 Ca1 N3 Ca3 -123.61(5)
F40 Ca1 N3 Ca3 -77.16(4)
F36 Ca1 N3 Ca3 -39.88(7)
Si5 Ca1 N3 Ca3 118.65(8)
Si4 Ca1 N3 Ca3 62.17(4)
Ca2 Ca1 N3 Ca3 130.06(3)
N4 Ca3 N3 Si5 -56.96(11)
O2 Ca3 N3 Si5 118.95(9)
N29 Ca3 N3 Si5 149.17(8)
Si6 Ca3 N3 Si5 -131.05(12)
Si7 Ca3 N3 Si5 -25.10(10)
Si8 Ca3 N3 Si5 -78.71(8)
Ca1 Ca3 N3 Si5 100.25(9)
N4 Ca3 N3 Si6 74.09(8)
O2 Ca3 N3 Si6 -110.00(6)
N29 Ca3 N3 Si6 -79.78(10)
Si7 Ca3 N3 Si6 105.95(5)
Si8 Ca3 N3 Si6 52.35(6)
Ca1 Ca3 N3 Si6 -128.70(8)
Si5 Ca3 N3 Si6 131.05(12)
N4 Ca3 N3 Ca1 -157.22(6)
O2 Ca3 N3 Ca1 18.70(4)
N29 Ca3 N3 Ca1 48.92(10)
Si6 Ca3 N3 Ca1 128.70(8)
Si7 Ca3 N3 Ca1 -125.35(3)
Si8 Ca3 N3 Ca1 -178.96(3)
Si5 Ca3 N3 Ca1 -100.25(9)
O2 Ca3 N4 Si7 -57.8(2)
N3 Ca3 N4 Si7 107.94(9)
N29 Ca3 N4 Si7 -88.21(9)
Si6 Ca3 N4 Si7 141.05(8)
Si8 Ca3 N4 Si7 173.70(18)
Ca1 Ca3 N4 Si7 71.36(14)
Si5 Ca3 N4 Si7 87.19(8)
O2 Ca3 N4 Si8 128.49(18)
N3 Ca3 N4 Si8 -65.76(12)
N29 Ca3 N4 Si8 98.09(11)
Si6 Ca3 N4 Si8 -32.64(11)
Si7 Ca3 N4 Si8 -173.70(18)
Ca1 Ca3 N4 Si8 -102.34(13)
Si5 Ca3 N4 Si8 -86.50(10)
Si2 N1 Si1 C52 -60.3(2)
Ca2 N1 Si1 C52 117.14(19)
Si2 N1 Si1 C51 60.9(2)
Ca2 N1 Si1 C51 -121.64(19)
Si2 N1 Si1 Ca2 -177.5(2)
O1 Ca2 Si1 N1 -61.9(2)
N2 Ca2 Si1 N1 130.89(13)
N9 Ca2 Si1 N1 -89.00(13)
Si3 Ca2 Si1 N1 161.62(12)
Si2 Ca2 Si1 N1 1.31(12)
Ca1 Ca2 Si1 N1 105.95(12)
O1 Ca2 Si1 C52 -140.8(3)
N1 Ca2 Si1 C52 -79.0(2)
N2 Ca2 Si1 C52 51.92(18)
N9 Ca2 Si1 C52 -167.97(18)
Si3 Ca2 Si1 C52 82.65(17)
Si2 Ca2 Si1 C52 -77.67(17)
Ca1 Ca2 Si1 C52 26.98(18)
O1 Ca2 Si1 C51 13.1(3)
N1 Ca2 Si1 C51 74.9(2)
N2 Ca2 Si1 C51 -154.17(19)
N9 Ca2 Si1 C51 -14.06(19)
Si3 Ca2 Si1 C51 -123.44(18)
Si2 Ca2 Si1 C51 76.25(18)
Ca1 Ca2 Si1 C51 -179.11(18)
Si1 N1 Si2 C54 72.60(17)
Ca2 N1 Si2 C54 -105.38(10)
Si1 N1 Si2 C53 -56.52(17)
Ca2 N1 Si2 C53 125.50(10)
Si1 N1 Si2 Ca2 177.98(18)
O1 Ca2 Si2 N1 167.96(9)
N2 Ca2 Si2 N1 -82.22(10)
N9 Ca2 Si2 N1 97.00(9)
Si3 Ca2 Si2 N1 -34.05(9)
Ca1 Ca2 Si2 N1 -142.55(8)
Si1 Ca2 Si2 N1 -0.91(8)
O1 Ca2 Si2 C54 -92.40(11)
N1 Ca2 Si2 C54 99.64(13)
N2 Ca2 Si2 C54 17.42(12)
N9 Ca2 Si2 C54 -163.36(11)
Si3 Ca2 Si2 C54 65.60(11)
Ca1 Ca2 Si2 C54 -42.91(11)
Si1 Ca2 Si2 C54 98.73(11)
O1 Ca2 Si2 C53 80.46(13)
N1 Ca2 Si2 C53 -87.49(15)
N2 Ca2 Si2 C53 -169.72(13)
N9 Ca2 Si2 C53 9.51(13)
Si3 Ca2 Si2 C53 -121.54(12)
Ca1 Ca2 Si2 C53 129.95(12)
Si1 Ca2 Si2 C53 -88.41(12)
Si4 N2 Si3 C56 -100.40(13)
Ca1 N2 Si3 C56 38.20(14)
Ca2 N2 Si3 C56 127.87(10)
Si4 N2 Si3 C55 29.70(14)
Ca1 N2 Si3 C55 168.30(10)
Ca2 N2 Si3 C55 -102.03(9)
Si4 N2 Si3 Ca2 131.73(11)
Ca1 N2 Si3 Ca2 -89.67(9)
O1 Ca2 Si3 N2 68.81(7)
N1 Ca2 Si3 N2 -111.26(8)
N9 Ca2 Si3 N2 139.71(7)
Si2 Ca2 Si3 N2 -92.49(7)
Ca1 Ca2 Si3 N2 35.28(6)
Si1 Ca2 Si3 N2 -118.52(6)
O1 Ca2 Si3 C56 -26.68(11)
N1 Ca2 Si3 C56 153.26(12)
N2 Ca2 Si3 C56 -95.48(12)
N9 Ca2 Si3 C56 44.23(12)
Si2 Ca2 Si3 C56 172.03(11)
Ca1 Ca2 Si3 C56 -60.20(11)
Si1 Ca2 Si3 C56 146.00(11)
O1 Ca2 Si3 C55 174.53(9)
N1 Ca2 Si3 C55 -5.54(10)
N2 Ca2 Si3 C55 105.72(11)
N9 Ca2 Si3 C55 -114.56(9)
Si2 Ca2 Si3 C55 13.23(10)
Ca1 Ca2 Si3 C55 141.01(9)
Si1 Ca2 Si3 C55 -12.79(9)
Si3 N2 Si4 C57 -89.39(12)
Ca1 N2 Si4 C57 121.45(9)
Ca2 N2 Si4 C57 27.40(13)
Si3 N2 Si4 C58 40.28(13)
Ca1 N2 Si4 C58 -108.88(9)
Ca2 N2 Si4 C58 157.07(9)
Si3 N2 Si4 Ca1 149.16(12)
Ca2 N2 Si4 Ca1 -94.06(9)
O2 Ca1 Si4 N2 -133.63(7)
O1 Ca1 Si4 N2 38.77(7)
N3 Ca1 Si4 N2 145.84(7)
F16 Ca1 Si4 N2 -28.38(8)
F40 Ca1 Si4 N2 -111.99(8)
F36 Ca1 Si4 N2 -76.35(7)
Si5 Ca1 Si4 N2 118.95(7)
Ca2 Ca1 Si4 N2 40.58(6)
Ca3 Ca1 Si4 N2 -173.59(7)
O2 Ca1 Si4 C57 135.47(10)
O1 Ca1 Si4 C57 -52.12(11)
N3 Ca1 Si4 C57 54.94(10)
N2 Ca1 Si4 C57 -90.90(12)
F16 Ca1 Si4 C57 -119.28(10)
F40 Ca1 Si4 C57 157.12(10)
F36 Ca1 Si4 C57 -167.24(10)
Si5 Ca1 Si4 C57 28.05(10)
Ca2 Ca1 Si4 C57 -50.32(10)
Ca3 Ca1 Si4 C57 95.51(10)
O2 Ca1 Si4 C58 -33.55(9)
O1 Ca1 Si4 C58 138.86(9)
N3 Ca1 Si4 C58 -114.07(9)
N2 Ca1 Si4 C58 100.09(11)
F16 Ca1 Si4 C58 71.70(9)
F40 Ca1 Si4 C58 -11.90(10)
F36 Ca1 Si4 C58 23.74(9)
Si5 Ca1 Si4 C58 -140.96(9)
Ca2 Ca1 Si4 C58 140.66(9)
Ca3 Ca1 Si4 C58 -73.50(9)
Si6 N3 Si5 C59 38.33(15)
Ca1 N3 Si5 C59 -111.27(10)
Ca3 N3 Si5 C59 152.88(10)
Si6 N3 Si5 C60 -90.95(13)
Ca1 N3 Si5 C60 119.45(9)
Ca3 N3 Si5 C60 23.60(12)
Si6 N3 Si5 Ca1 149.59(13)
Ca3 N3 Si5 Ca1 -95.85(8)
Si6 N3 Si5 Ca3 -114.55(14)
Ca1 N3 Si5 Ca3 95.85(8)
O2 Ca1 Si5 N3 43.69(7)
O1 Ca1 Si5 N3 -129.40(7)
N2 Ca1 Si5 N3 148.61(7)
F16 Ca1 Si5 N3 -96.14(8)
F40 Ca1 Si5 N3 -19.47(7)
F36 Ca1 Si5 N3 58.16(12)
Si4 Ca1 Si5 N3 121.25(7)
Ca2 Ca1 Si5 N3 -168.59(7)
Ca3 Ca1 Si5 N3 43.14(6)
O2 Ca1 Si5 C59 143.28(9)
O1 Ca1 Si5 C59 -29.82(9)
N3 Ca1 Si5 C59 99.58(11)
N2 Ca1 Si5 C59 -111.81(9)
F16 Ca1 Si5 C59 3.44(10)
F40 Ca1 Si5 C59 80.11(9)
F36 Ca1 Si5 C59 157.75(12)
Si4 Ca1 Si5 C59 -139.17(9)
Ca2 Ca1 Si5 C59 -69.01(9)
Ca3 Ca1 Si5 C59 142.72(9)
O2 Ca1 Si5 C60 -47.70(10)
O1 Ca1 Si5 C60 139.21(10)
N3 Ca1 Si5 C60 -91.39(11)
N2 Ca1 Si5 C60 57.22(10)
F16 Ca1 Si5 C60 172.47(10)
F40 Ca1 Si5 C60 -110.86(9)
F36 Ca1 Si5 C60 -33.23(14)
Si4 Ca1 Si5 C60 29.86(9)
Ca2 Ca1 Si5 C60 100.02(9)
Ca3 Ca1 Si5 C60 -48.25(9)
O2 Ca1 Si5 Ca3 0.56(4)
O1 Ca1 Si5 Ca3 -172.54(3)
N3 Ca1 Si5 Ca3 -43.14(6)
N2 Ca1 Si5 Ca3 105.47(4)
F16 Ca1 Si5 Ca3 -139.28(5)
F40 Ca1 Si5 Ca3 -62.61(3)
F36 Ca1 Si5 Ca3 15.03(10)
Si4 Ca1 Si5 Ca3 78.108(14)
Ca2 Ca1 Si5 Ca3 148.270(13)
N4 Ca3 Si5 N3 129.88(10)
O2 Ca3 Si5 N3 -59.54(9)
N29 Ca3 Si5 N3 -62.84(14)
Si6 Ca3 Si5 N3 31.67(9)
Si7 Ca3 Si5 N3 158.49(9)
Si8 Ca3 Si5 N3 106.52(9)
Ca1 Ca3 Si5 N3 -59.01(9)
N4 Ca3 Si5 C59 80.71(15)
O2 Ca3 Si5 C59 -108.71(15)
N3 Ca3 Si5 C59 -49.16(17)
N29 Ca3 Si5 C59 -112.01(18)
Si6 Ca3 Si5 C59 -17.49(15)
Si7 Ca3 Si5 C59 109.33(15)
Si8 Ca3 Si5 C59 57.36(15)
Ca1 Ca3 Si5 C59 -108.17(15)
N4 Ca3 Si5 C60 -28.28(9)
O2 Ca3 Si5 C60 142.31(8)
N3 Ca3 Si5 C60 -158.15(12)
N29 Ca3 Si5 C60 139.00(13)
Si6 Ca3 Si5 C60 -126.48(8)
Si7 Ca3 Si5 C60 0.34(8)
Si8 Ca3 Si5 C60 -51.63(8)
Ca1 Ca3 Si5 C60 142.84(8)
N4 Ca3 Si5 Ca1 -171.11(5)
O2 Ca3 Si5 Ca1 -0.53(4)
N3 Ca3 Si5 Ca1 59.01(9)
N29 Ca3 Si5 Ca1 -3.83(10)
Si6 Ca3 Si5 Ca1 90.681(18)
Si7 Ca3 Si5 Ca1 -142.498(18)
Si8 Ca3 Si5 Ca1 165.530(17)
Si5 N3 Si6 C61 -107.08(12)
Ca1 N3 Si6 C61 33.09(14)
Ca3 N3 Si6 C61 126.32(9)
Si5 N3 Si6 C62 21.85(15)
Ca1 N3 Si6 C62 162.02(10)
Ca3 N3 Si6 C62 -104.75(9)
Si5 N3 Si6 Ca3 126.59(12)
Ca1 N3 Si6 Ca3 -93.23(9)
N4 Ca3 Si6 N3 -117.51(8)
O2 Ca3 Si6 N3 67.78(7)
N29 Ca3 Si6 N3 130.49(8)
Si7 Ca3 Si6 N3 -96.38(6)
Si8 Ca3 Si6 N3 -129.79(6)
Ca1 Ca3 Si6 N3 35.51(6)
Si5 Ca3 Si6 N3 -23.17(6)
N4 Ca3 Si6 C61 147.51(11)
O2 Ca3 Si6 C61 -27.20(11)
N3 Ca3 Si6 C61 -94.98(12)
N29 Ca3 Si6 C61 35.51(12)
Si7 Ca3 Si6 C61 168.64(10)
Si8 Ca3 Si6 C61 135.23(10)
Ca1 Ca3 Si6 C61 -59.47(10)
Si5 Ca3 Si6 C61 -118.15(11)
N4 Ca3 Si6 C62 -12.31(10)
O2 Ca3 Si6 C62 172.98(9)
N3 Ca3 Si6 C62 105.20(10)
N29 Ca3 Si6 C62 -124.31(9)
Si7 Ca3 Si6 C62 8.82(9)
Si8 Ca3 Si6 C62 -24.59(8)
Ca1 Ca3 Si6 C62 140.71(8)
Si5 Ca3 Si6 C62 82.03(8)
Si8 N4 Si7 C64 -72.31(16)
Ca3 N4 Si7 C64 113.98(12)
Si8 N4 Si7 C63 52.21(17)
Ca3 N4 Si7 C63 -121.50(12)
Si8 N4 Si7 Ca3 173.71(18)
O2 Ca3 Si7 N4 157.68(10)
N3 Ca3 Si7 N4 -87.74(10)
N29 Ca3 Si7 N4 95.86(10)
Si6 Ca3 Si7 N4 -47.72(9)
Si8 Ca3 Si7 N4 -3.16(9)
Ca1 Ca3 Si7 N4 -142.13(9)
Si5 Ca3 Si7 N4 -97.97(9)
N4 Ca3 Si7 C64 -89.93(14)
O2 Ca3 Si7 C64 67.75(13)
N3 Ca3 Si7 C64 -177.67(12)
N29 Ca3 Si7 C64 5.93(12)
Si6 Ca3 Si7 C64 -137.66(11)
Si8 Ca3 Si7 C64 -93.09(11)
Ca1 Ca3 Si7 C64 127.93(11)
Si5 Ca3 Si7 C64 172.10(11)
N4 Ca3 Si7 C63 85.04(15)
O2 Ca3 Si7 C63 -117.28(13)
N3 Ca3 Si7 C63 -2.70(13)
N29 Ca3 Si7 C63 -179.10(13)
Si6 Ca3 Si7 C63 37.32(12)
Si8 Ca3 Si7 C63 81.88(12)
Ca1 Ca3 Si7 C63 -57.10(12)
Si5 Ca3 Si7 C63 -12.93(12)
Si7 N4 Si8 C66 56.8(2)
Ca3 N4 Si8 C66 -130.35(17)
Si7 N4 Si8 C65 -66.55(17)
Ca3 N4 Si8 C65 106.33(14)
Si7 N4 Si8 Ca3 -172.9(2)
O2 Ca3 Si8 N4 -133.59(16)
N3 Ca3 Si8 N4 122.06(12)
N29 Ca3 Si8 N4 -86.11(12)
Si6 Ca3 Si8 N4 148.16(11)
Si7 Ca3 Si8 N4 3.82(11)
Ca1 Ca3 Si8 N4 120.64(11)
Si5 Ca3 Si8 N4 97.77(11)
N4 Ca3 Si8 C66 68.23(19)
O2 Ca3 Si8 C66 -65.36(19)
N3 Ca3 Si8 C66 -169.72(15)
N29 Ca3 Si8 C66 -17.88(16)
Si6 Ca3 Si8 C66 -143.62(15)
Si7 Ca3 Si8 C66 72.05(15)
Ca1 Ca3 Si8 C66 -171.13(15)
Si5 Ca3 Si8 C66 166.00(15)
N4 Ca3 Si8 C65 -90.20(15)
O2 Ca3 Si8 C65 136.21(16)
N3 Ca3 Si8 C65 31.85(11)
N29 Ca3 Si8 C65 -176.32(11)
Si6 Ca3 Si8 C65 57.95(11)
Si7 Ca3 Si8 C65 -86.38(11)
Ca1 Ca3 Si8 C65 30.44(12)
Si5 Ca3 Si8 C65 7.56(11)
C6 C1 C2 C3 0.0(4)
C1 C2 C3 C4 -0.9(5)
C2 C3 C4 C5 1.1(5)
C3 C4 C5 C6 -0.5(5)
C2 C1 C6 C5 0.5(4)
C2 C1 C6 C7 -179.7(2)
C4 C5 C6 C1 -0.3(4)
C4 C5 C6 C7 179.9(2)
C1 C6 C7 C8 -98.1(3)
C5 C6 C7 C8 81.7(3)
C6 C7 C8 N9 172.9(2)
C7 C8 N9 C11 -65.8(2)
C7 C8 N9 C10 55.9(2)
C7 C8 N9 Ca2 169.28(16)
O1 Ca2 N9 C11 -7.48(12)
N1 Ca2 N9 C11 145.61(13)
N2 Ca2 N9 C11 -67.09(14)
Si3 Ca2 N9 C11 -95.59(12)
Si2 Ca2 N9 C11 113.68(12)
Ca1 Ca2 N9 C11 -20.51(13)
Si1 Ca2 N9 C11 167.40(12)
O1 Ca2 N9 C8 119.25(13)
N1 Ca2 N9 C8 -87.67(13)
N2 Ca2 N9 C8 59.64(14)
Si3 Ca2 N9 C8 31.14(13)
Si2 Ca2 N9 C8 -119.59(12)
Ca1 Ca2 N9 C8 106.21(12)
Si1 Ca2 N9 C8 -65.88(12)
O1 Ca2 N9 C10 -123.27(14)
N1 Ca2 N9 C10 29.82(14)
N2 Ca2 N9 C10 177.12(12)
Si3 Ca2 N9 C10 148.62(13)
Si2 Ca2 N9 C10 -2.11(13)
Ca1 Ca2 N9 C10 -136.30(13)
Si1 Ca2 N9 C10 51.61(13)
C8 N9 C11 C12 -106.20(19)
C10 N9 C11 C12 131.22(18)
Ca2 N9 C11 C12 18.7(2)
Ca2 O1 C12 C17 139.41(13)
Ca1 O1 C12 C17 -74.38(18)
Ca2 O1 C12 C13 -103.75(15)
Ca1 O1 C12 C13 42.5(2)
Ca2 O1 C12 C11 19.2(2)
Ca1 O1 C12 C11 165.42(12)
N9 C11 C12 O1 -25.0(2)
N9 C11 C12 C17 -146.32(17)
N9 C11 C12 C13 96.19(19)
O1 C12 C13 F15 -166.62(17)
C17 C12 C13 F15 -49.3(2)
C11 C12 C13 F15 67.3(2)
O1 C12 C13 F14 71.2(2)
C17 C12 C13 F14 -171.53(16)
C11 C12 C13 F14 -54.9(2)
O1 C12 C13 F16 -44.9(2)
C17 C12 C13 F16 72.4(2)
C11 C12 C13 F16 -171.00(15)
F15 C13 F16 Ca1 158.48(12)
F14 C13 F16 Ca1 -87.84(14)
C12 C13 F16 Ca1 32.25(19)
O2 Ca1 F16 C13 172.04(13)
O1 Ca1 F16 C13 -10.21(13)
N3 Ca1 F16 C13 -94.37(14)
N2 Ca1 F16 C13 62.87(14)
F40 Ca1 F16 C13 -155.20(15)
F36 Ca1 F16 C13 140.20(14)
Si5 Ca1 F16 C13 -48.61(15)
Si4 Ca1 F16 C13 77.76(14)
Ca2 Ca1 F16 C13 18.07(13)
Ca3 Ca1 F16 C13 -161.13(11)
O1 C12 C17 F20 -55.3(2)
C13 C12 C17 F20 -171.23(16)
C11 C12 C17 F20 70.0(2)
O1 C12 C17 F18 -176.14(16)
C13 C12 C17 F18 67.9(2)
C11 C12 C17 F18 -50.8(2)
O1 C12 C17 F19 63.2(2)
C13 C12 C17 F19 -52.8(2)
C11 C12 C17 F19 -171.51(16)
C26 C21 C22 C23 0.2(4)
C21 C22 C23 C24 0.1(4)
C22 C23 C24 C25 -0.1(4)
C23 C24 C25 C26 -0.1(3)
C24 C25 C26 C21 0.4(3)
C24 C25 C26 C27 -179.5(2)
C22 C21 C26 C25 -0.4(3)
C22 C21 C26 C27 179.5(2)
C25 C26 C27 C28 -109.3(2)
C21 C26 C27 C28 70.8(3)
C26 C27 C28 N29 -168.49(18)
C27 C28 N29 C31 73.0(2)
C27 C28 N29 C30 -167.73(18)
C27 C28 N29 Ca3 -62.4(2)
N4 Ca3 N29 C31 -171.64(13)
O2 Ca3 N29 C31 17.39(12)
N3 Ca3 N29 C31 -15.22(17)
Si6 Ca3 N29 C31 -57.57(14)
Si7 Ca3 N29 C31 159.85(12)
Si8 Ca3 N29 C31 -148.31(12)
Ca1 Ca3 N29 C31 17.80(13)
Si5 Ca3 N29 C31 21.0(2)
N4 Ca3 N29 C30 75.65(12)
O2 Ca3 N29 C30 -95.32(12)
N3 Ca3 N29 C30 -127.93(12)
Si6 Ca3 N29 C30 -170.27(10)
Si7 Ca3 N29 C30 47.15(11)
Si8 Ca3 N29 C30 98.98(11)
Ca1 Ca3 N29 C30 -94.91(11)
Si5 Ca3 N29 C30 -91.73(14)
N4 Ca3 N29 C28 -38.15(13)
O2 Ca3 N29 C28 150.88(13)
N3 Ca3 N29 C28 118.27(13)
Si6 Ca3 N29 C28 75.92(13)
Si7 Ca3 N29 C28 -66.66(12)
Si8 Ca3 N29 C28 -14.82(13)
Ca1 Ca3 N29 C28 151.29(11)
Si5 Ca3 N29 C28 154.47(10)
C30 N29 C31 C32 93.44(18)
C28 N29 C31 C32 -147.36(16)
Ca3 N29 C31 C32 -9.95(19)
Ca1 O2 C32 C33 -61.05(19)
Ca3 O2 C32 C33 151.87(11)
Ca1 O2 C32 C37 57.3(2)
Ca3 O2 C32 C37 -89.80(16)
Ca1 O2 C32 C31 177.29(12)
Ca3 O2 C32 C31 30.2(2)
N29 C31 C32 O2 -10.1(2)
N29 C31 C32 C33 -131.15(16)
N29 C31 C32 C37 109.37(17)
O2 C32 C33 F35 177.83(15)
C37 C32 C33 F35 61.3(2)
C31 C32 C33 F35 -57.2(2)
O2 C32 C33 F34 -61.95(19)
C37 C32 C33 F34 -178.53(14)
C31 C32 C33 F34 63.04(19)
O2 C32 C33 F36 55.77(19)
C37 C32 C33 F36 -60.80(19)
C31 C32 C33 F36 -179.24(14)
F35 C33 F36 Ca1 -157.53(11)
F34 C33 F36 Ca1 89.05(13)
C32 C33 F36 Ca1 -31.31(15)
O2 Ca1 F36 C33 4.81(10)
O1 Ca1 F36 C33 176.52(11)
N3 Ca1 F36 C33 29.37(13)
N2 Ca1 F36 C33 -102.87(11)
F16 Ca1 F36 C33 148.58(12)
F40 Ca1 F36 C33 78.70(11)
Si5 Ca1 F36 C33 -11.61(17)
Si4 Ca1 F36 C33 -72.19(11)
Ca2 Ca1 F36 C33 -139.76(10)
Ca3 Ca1 F36 C33 2.13(11)
O2 C32 C37 F39 -172.81(16)
C33 C32 C37 F39 -55.7(2)
C31 C32 C37 F39 63.2(2)
O2 C32 C37 F38 66.56(19)
C33 C32 C37 F38 -176.33(15)
C31 C32 C37 F38 -57.39(19)
O2 C32 C37 F40 -50.7(2)
C33 C32 C37 F40 66.43(19)
C31 C32 C37 F40 -174.63(15)
F39 C37 F40 Ca1 154.81(12)
F38 C37 F40 Ca1 -90.98(14)
C32 C37 F40 Ca1 28.65(17)
O2 Ca1 F40 C37 -3.64(11)
O1 Ca1 F40 C37 -179.08(12)
N3 Ca1 F40 C37 73.15(12)
N2 Ca1 F40 C37 -77.92(13)
F16 Ca1 F40 C37 -146.79(13)
F36 Ca1 F40 C37 -75.47(12)
Si5 Ca1 F40 C37 83.32(12)
Si4 Ca1 F40 C37 -28.63(14)
Ca2 Ca1 F40 C37 -158.91(10)
Ca3 Ca1 F40 C37 29.40(11)
